data_7128908
loop_
_publ_author_name
'Thiele, Maike'
'Octa-Smolin, Frescilia'
'Th\"olke, Simon'
'W\"olper, Christoph'
'Linders, J\"urgen'
'Mayer, Christian'
'Haberhauer, Gebhard'
'Niemeyer, Jochen'

_publ_section_title
;
 A supramolecular double-helix based on complementary
 phosphate-guanidinium pairing.
;
_journal_issue 77
_journal_name_full 'Chemical communications (Cambridge, England)'
_journal_page_first 9842
_journal_page_last 9845
_journal_paper_doi 10.1039/d1cc04644f
_journal_volume 57
_journal_year 2021
_chemical_formula_sum 'C44.92 H38.29 N3 O5.43 P'
_chemical_formula_weight 738.00
_space_group_crystal_system triclinic
_space_group_IT_number 2
_space_group_name_Hall '-P 1'
_space_group_name_H-M_alt 'P -1'
_atom_sites_solution_hydrogens mixed
_atom_sites_solution_primary direct
_atom_sites_solution_secondary difmap
_audit_creation_method SHELXL-2014/7
_audit_update_record
;
2021-04-16 deposited with the CCDC.	2021-08-27 downloaded from the CCDC.
;
_cell_angle_alpha 80.708(3)
_cell_angle_beta 72.212(2)
_cell_angle_gamma 86.459(3)
_cell_formula_units_Z 8
_cell_length_a 18.1178(12)
_cell_length_b 19.5762(12)
_cell_length_c 22.3911(12)
_cell_measurement_reflns_used 9774
_cell_measurement_temperature 100(1)
_cell_measurement_theta_max 33.06
_cell_measurement_theta_min 2.34
_cell_volume 7462.1(8)
_computing_cell_refinement 'BRUKER D8 KAPPA APEX 2 (3.0-2009)'
_computing_data_collection 'BRUKER D8 KAPPA APEX 2 (3.0-2009)'
_computing_data_reduction 'BRUKER D8 KAPPA APEX 2 (3.0-2009)'
_computing_molecular_graphics 'BRUKER AXS SHELXTL (c) 2008 / Vers. 2008/4'
_computing_publication_material 'BRUKER AXS SHELXTL (c) 2008 / Vers. 2008/4'
_computing_structure_refinement 'SHELXL-2014/7 (Sheldrick, 2014)'
_computing_structure_solution 'BRUKER D8 KAPPA APEX 2 (3.0-2009)'
_diffrn_ambient_temperature 100(1)
_diffrn_detector_area_resol_mean 512
_diffrn_measured_fraction_theta_full 1.000
_diffrn_measured_fraction_theta_max 0.876
_diffrn_measurement_device_type
; 
 Bruker D8 KAPPA series II with APEX II area detector system
;
_diffrn_measurement_method
;
 Data collection strategy APEX 2/COSMO
;
_diffrn_radiation_monochromator 'Triumph Goebel mirror'
_diffrn_radiation_source 'fine-focus sealed tube'
_diffrn_radiation_type MoK\a
_diffrn_radiation_wavelength 0.71073
_diffrn_reflns_av_R_equivalents 0.0315
_diffrn_reflns_av_unetI/netI 0.0555
_diffrn_reflns_Laue_measured_fraction_full 1.000
_diffrn_reflns_Laue_measured_fraction_max 0.876
_diffrn_reflns_limit_h_max 27
_diffrn_reflns_limit_h_min -27
_diffrn_reflns_limit_k_max 27
_diffrn_reflns_limit_k_min -27
_diffrn_reflns_limit_l_max 33
_diffrn_reflns_limit_l_min -32
_diffrn_reflns_number 153929
_diffrn_reflns_point_group_measured_fraction_full 1.000
_diffrn_reflns_point_group_measured_fraction_max 0.876
_diffrn_reflns_theta_full 25.242
_diffrn_reflns_theta_max 33.203
_diffrn_reflns_theta_min 1.554
_exptl_absorpt_coefficient_mu 0.127
_exptl_absorpt_correction_T_max 0.75
_exptl_absorpt_correction_T_min 0.68
_exptl_absorpt_correction_type multi-scan
_exptl_absorpt_process_details
; 
 BRUKER AXS SMART APEX 2 Vers. 3.0-2009
 R.H. Blessing, Acta Cryst. (1995) A51 33-38 
;
_exptl_crystal_colour colourless
_exptl_crystal_density_diffrn 1.314
_exptl_crystal_description block
_exptl_crystal_F_000 3098
_exptl_crystal_size_max 0.259
_exptl_crystal_size_mid 0.258
_exptl_crystal_size_min 0.201
_refine_diff_density_max 1.466
_refine_diff_density_min -0.801
_refine_diff_density_rms 0.072
_refine_ls_extinction_method none
_refine_ls_goodness_of_fit_ref 1.032
_refine_ls_hydrogen_treatment mixed
_refine_ls_matrix_type full
_refine_ls_number_parameters 2038
_refine_ls_number_reflns 50065
_refine_ls_number_restraints 24
_refine_ls_restrained_S_all 1.035
_refine_ls_R_factor_all 0.0928
_refine_ls_R_factor_gt 0.0545
_refine_ls_shift/su_max 0.012
_refine_ls_shift/su_mean 0.000
_refine_ls_structure_factor_coef Fsqd
_refine_ls_weighting_details 'w=1/[\s^2^(Fo^2^)+(0.0780P)^2^+3.0116P] where P=(Fo^2^+2Fc^2^)/3'
_refine_ls_weighting_scheme calc
_refine_ls_wR_factor_gt 0.1377
_refine_ls_wR_factor_ref 0.1584
_reflns_Friedel_coverage 0.000
_reflns_number_gt 33644
_reflns_number_total 50065
_reflns_threshold_expression 'I > 2\s(I)'
_cod_data_source_file d1cc04644f2.cif
_cod_data_source_block fos016_27m
_cod_depositor_comments 'Adding full bibliography for 7128905--7128910.cif.'
_cod_database_code 7128908
_shelx_shelxl_version_number 2014/7
_shelx_space_group_comment
;
The symmetry employed for this shelxl refinement is uniquely defined
by the following loop, which should always be used as a source of
symmetry information in preference to the above space-group names.
They are only intended as comments.
;
_shelx_estimated_absorpt_t_min 0.968
_shelx_estimated_absorpt_t_max 0.975

loop_
_space_group_symop_operation_xyz
'x, y, z'
'-x, -y, -z'

loop_
_atom_site_label
_atom_site_type_symbol
_atom_site_fract_x
_atom_site_fract_y
_atom_site_fract_z
_atom_site_U_iso_or_equiv
_atom_site_adp_type
_atom_site_occupancy
_atom_site_site_symmetry_order
_atom_site_calc_flag
_atom_site_refinement_flags_posn
_atom_site_refinement_flags_adp
_atom_site_refinement_flags_occupancy
_atom_site_disorder_assembly
_atom_site_disorder_group
P2 P 0.06283(2) 0.10098(2) 0.68577(2) 0.01400(6) Uani 1 1 d . . . . .
P4 P 0.42151(2) 0.17745(2) 0.48171(2) 0.01396(6) Uani 1 1 d . . . . .
P6 P 0.62981(2) 0.32416(2) 0.99834(2) 0.01572(6) Uani 1 1 d . . . . .
P8 P 0.97561(2) 0.39975(2) 0.78545(2) 0.01763(6) Uani 1 1 d . . . . .
O201 O 0.00030(4) 0.04031(4) 0.70784(3) 0.01531(16) Uani 1 1 d . . . . .
O202 O 0.04377(4) 0.14498(4) 0.62462(3) 0.01625(17) Uani 1 1 d . . . . .
O203 O 0.04236(4) 0.14141(4) 0.73983(3) 0.01773(17) Uani 1 1 d . . . . .
O204 O 0.14389(4) 0.07672(4) 0.66164(4) 0.01983(18) Uani 1 1 d . . . . .
O401 O 0.46735(4) 0.24920(4) 0.45908(3) 0.01663(17) Uani 1 1 d . . . . .
O402 O 0.35661(4) 0.18741(4) 0.44492(3) 0.01639(16) Uani 1 1 d . . . . .
O403 O 0.47083(4) 0.11721(4) 0.46062(4) 0.01890(18) Uani 1 1 d . . . . .
O404 O 0.38273(4) 0.17484(4) 0.55156(3) 0.01658(17) Uani 1 1 d . . . . .
O601 O 0.57757(4) 0.25696(4) 1.00966(3) 0.01598(16) Uani 1 1 d . . . . .
O602 O 0.68070(4) 0.30302(4) 1.04640(4) 0.01976(18) Uani 1 1 d . . . . .
O603 O 0.67918(4) 0.33050(4) 0.93106(4) 0.01856(18) Uani 1 1 d . . . . .
O604 O 0.58209(5) 0.38537(4) 1.01956(4) 0.02135(19) Uani 1 1 d . . . . .
O801 O 0.97822(4) 0.36397(4) 0.85501(4) 0.01993(18) Uani 1 1 d . . . . .
O802 O 1.04146(4) 0.45756(4) 0.76556(4) 0.01838(17) Uani 1 1 d . . . . .
O803 O 1.00211(4) 0.35071(4) 0.73881(4) 0.02150(18) Uani 1 1 d . . . . .
O804 O 0.89609(4) 0.42978(4) 0.79629(4) 0.02414(19) Uani 1 1 d . . . . .
N101 N 0.24719(5) 0.42112(5) 0.11952(5) 0.0202(2) Uani 1 1 d . . . . .
N102 N 0.34821(6) 0.48842(5) 0.05027(5) 0.0254(3) Uani 1 1 d . . . . .
H11 H 0.3738(9) 0.4520(8) 0.0356(7) 0.037(4) Uiso 1 1 d . . . . .
H12 H 0.3681(9) 0.5296(8) 0.0301(7) 0.039(4) Uiso 1 1 d . . . . .
N103 N 0.24302(6) 0.54097(5) 0.11265(5) 0.0242(2) Uani 1 1 d . . . . .
H13 H 0.2678(8) 0.5800(8) 0.0980(7) 0.033(4) Uiso 1 1 d . . . . .
H14 H 0.1940(9) 0.5415(8) 0.1378(7) 0.034(4) Uiso 1 1 d . . . . .
N301 N 0.23814(5) 0.32796(5) 0.63867(4) 0.01563(19) Uani 1 1 d . . . . .
N302 N 0.23577(5) 0.20837(5) 0.63990(4) 0.0174(2) Uani 1 1 d . . . . .
H31 H 0.2811(8) 0.2084(7) 0.6120(6) 0.027(4) Uiso 1 1 d . . . . .
H32 H 0.2063(8) 0.1708(8) 0.6496(7) 0.031(4) Uiso 1 1 d . . . . .
N303 N 0.13356(5) 0.26247(5) 0.70395(5) 0.0204(2) Uani 1 1 d . . . . .
H33 H 0.1091(9) 0.2198(8) 0.7159(7) 0.035(4) Uiso 1 1 d . . . . .
H34 H 0.1052(9) 0.2996(8) 0.7128(7) 0.037(4) Uiso 1 1 d . . . . .
N501 N 0.70070(5) 0.07156(5) 0.39252(4) 0.0173(2) Uani 1 1 d . . . . .
N502 N 0.59429(5) 0.01014(5) 0.45955(5) 0.0227(2) Uani 1 1 d . . . . .
H51 H 0.5609(9) 0.0452(8) 0.4559(7) 0.041(4) Uiso 1 1 d . . . . .
H52 H 0.5741(8) -0.0298(7) 0.4836(6) 0.027(4) Uiso 1 1 d . . . . .
N503 N 0.70774(5) -0.04780(5) 0.41596(5) 0.0197(2) Uani 1 1 d . . . . .
H53 H 0.6800(9) -0.0869(8) 0.4247(7) 0.038(4) Uiso 1 1 d . . . . .
H54 H 0.7599(8) -0.0490(8) 0.3911(7) 0.033(4) Uiso 1 1 d . . . . .
N701 N 0.80104(5) 0.16563(5) 0.85515(4) 0.0165(2) Uani 1 1 d . . . . .
N702 N 0.90968(6) 0.22456(5) 0.78722(5) 0.0217(2) Uani 1 1 d . . . . .
H71 H 0.9312(9) 0.1871(8) 0.7779(7) 0.036(4) Uiso 1 1 d . . . . .
H72 H 0.9356(9) 0.2639(8) 0.7717(7) 0.034(4) Uiso 1 1 d . . . . .
N703 N 0.81327(6) 0.28460(5) 0.84996(5) 0.0235(2) Uani 1 1 d . . . . .
H73 H 0.8442(8) 0.3197(8) 0.8363(7) 0.033(4) Uiso 1 1 d . . . . .
H74 H 0.7677(8) 0.2886(7) 0.8774(7) 0.031(4) Uiso 1 1 d . . . . .
C101 C 0.21463(6) 0.31677(5) 0.08641(5) 0.0189(2) Uani 1 1 d . . . . .
C102 C 0.20299(7) 0.31880(6) 0.02654(5) 0.0237(3) Uani 1 1 d . . . . .
H102 H 0.2372 0.3447 -0.0099 0.028 Uiso 1 1 calc R U . . .
C103 C 0.14343(7) 0.28418(6) 0.02026(5) 0.0243(3) Uani 1 1 d . . . . .
H103 H 0.1369 0.2859 -0.0205 0.029 Uiso 1 1 calc R U . . .
C104 C 0.09134(6) 0.24573(6) 0.07372(5) 0.0198(2) Uani 1 1 d . . . . .
C105 C 0.02869(7) 0.21022(7) 0.06761(6) 0.0258(3) Uani 1 1 d . . . . .
H105 H 0.0227 0.2110 0.0268 0.031 Uiso 1 1 calc R U . . .
C106 C -0.02292(7) 0.17501(7) 0.11936(6) 0.0293(3) Uani 1 1 d . . . . .
H106 H -0.0644 0.1512 0.1146 0.035 Uiso 1 1 calc R U . . .
C107 C -0.01468(7) 0.17404(7) 0.18020(6) 0.0265(3) Uani 1 1 d . . . . .
H107 H -0.0516 0.1503 0.2163 0.032 Uiso 1 1 calc R U . . .
C108 C 0.04569(6) 0.20675(6) 0.18793(5) 0.0195(2) Uani 1 1 d . . . . .
H108 H 0.0505 0.2051 0.2292 0.023 Uiso 1 1 calc R U . . .
C109 C 0.10127(6) 0.24319(5) 0.13489(5) 0.0163(2) Uani 1 1 d . . . . .
C110 C 0.16521(6) 0.27921(5) 0.14025(5) 0.0158(2) Uani 1 1 d . . . . .
C111 C 0.17862(6) 0.34833(6) 0.21928(5) 0.0177(2) Uani 1 1 d . . . . .
C112 C 0.18587(6) 0.35528(6) 0.27918(5) 0.0215(3) Uani 1 1 d . . . . .
H112 H 0.1846 0.4001 0.2907 0.026 Uiso 1 1 calc R U . . .
C113 C 0.19470(6) 0.29814(6) 0.32059(5) 0.0214(3) Uani 1 1 d . . . . .
H113 H 0.1972 0.3035 0.3613 0.026 Uiso 1 1 calc R U . . .
C114 C 0.20011(6) 0.23107(6) 0.30335(5) 0.0190(2) Uani 1 1 d . . . . .
C115 C 0.21696(7) 0.17175(6) 0.34275(5) 0.0226(3) Uani 1 1 d . . . . .
H115 H 0.2217 0.1765 0.3830 0.027 Uiso 1 1 calc R U . . .
C116 C 0.22647(7) 0.10806(6) 0.32405(6) 0.0237(3) Uani 1 1 d . . . . .
H116 H 0.2380 0.0690 0.3511 0.028 Uiso 1 1 calc R U . . .
C117 C 0.21924(7) 0.10002(6) 0.26432(5) 0.0216(3) Uani 1 1 d . . . . .
H117 H 0.2264 0.0556 0.2513 0.026 Uiso 1 1 calc R U . . .
C118 C 0.20192(6) 0.15610(6) 0.22523(5) 0.0184(2) Uani 1 1 d . . . . .
H118 H 0.1967 0.1500 0.1855 0.022 Uiso 1 1 calc R U . . .
C119 C 0.19167(6) 0.22299(6) 0.24343(5) 0.0161(2) Uani 1 1 d . . . . .
C120 C 0.17693(6) 0.28323(6) 0.20271(5) 0.0157(2) Uani 1 1 d . . . . .
C121 C 0.27888(7) 0.35760(6) 0.09256(6) 0.0220(3) Uani 1 1 d . . . . .
H12A H 0.3058 0.3290 0.1204 0.026 Uiso 1 1 calc R U . . .
H12B H 0.3171 0.3701 0.0503 0.026 Uiso 1 1 calc R U . . .
C122 C 0.17428(6) 0.41294(6) 0.17302(5) 0.0205(3) Uani 1 1 d . . . . .
H12C H 0.1300 0.4097 0.1565 0.025 Uiso 1 1 calc R U . . .
H12D H 0.1657 0.4540 0.1951 0.025 Uiso 1 1 calc R U . . .
C123 C 0.27936(6) 0.48320(6) 0.09412(5) 0.0187(2) Uani 1 1 d . . . . .
C201 C -0.02073(6) 0.01008(5) 0.66298(5) 0.0143(2) Uani 1 1 d . . . . .
C202 C 0.00299(6) -0.05909(6) 0.65746(5) 0.0168(2) Uani 1 1 d . . . . .
H202 H 0.0321 -0.0831 0.6833 0.020 Uiso 1 1 calc R U . . .
C203 C -0.01622(6) -0.09127(6) 0.61463(5) 0.0182(2) Uani 1 1 d . . . . .
H203 H -0.0006 -0.1380 0.6109 0.022 Uiso 1 1 calc R U . . .
C204 C -0.05931(6) -0.05542(6) 0.57564(5) 0.0163(2) Uani 1 1 d . . . . .
C205 C -0.07881(6) -0.08796(6) 0.53035(5) 0.0198(2) Uani 1 1 d . . . . .
H205 H -0.0619 -0.1342 0.5256 0.024 Uiso 1 1 calc R U . . .
C206 C -0.12132(7) -0.05414(6) 0.49343(5) 0.0219(3) Uani 1 1 d . . . . .
H206 H -0.1352 -0.0771 0.4642 0.026 Uiso 1 1 calc R U . . .
C207 C -0.14439(6) 0.01539(6) 0.49910(5) 0.0211(3) Uani 1 1 d . . . . .
H207 H -0.1734 0.0393 0.4731 0.025 Uiso 1 1 calc R U . . .
C208 C -0.12548(6) 0.04878(6) 0.54160(5) 0.0178(2) Uani 1 1 d . . . . .
H208 H -0.1404 0.0959 0.5438 0.021 Uiso 1 1 calc R U . . .
C209 C -0.08411(6) 0.01420(5) 0.58235(5) 0.0151(2) Uani 1 1 d . . . . .
C210 C -0.06527(6) 0.04735(5) 0.62866(5) 0.0138(2) Uani 1 1 d . . . . .
C211 C -0.03277(6) 0.16758(6) 0.63266(5) 0.0160(2) Uani 1 1 d . . . . .
C212 C -0.04816(7) 0.23883(6) 0.63532(5) 0.0198(2) Uani 1 1 d . . . . .
H212 H -0.0072 0.2696 0.6296 0.024 Uiso 1 1 calc R U . . .
C213 C -0.12275(7) 0.26294(6) 0.64623(5) 0.0227(3) Uani 1 1 d . . . . .
H213 H -0.1335 0.3110 0.6469 0.027 Uiso 1 1 calc R U . . .
C214 C -0.18388(6) 0.21697(6) 0.65645(5) 0.0197(2) Uani 1 1 d . . . . .
C215 C -0.26240(7) 0.24037(7) 0.67206(6) 0.0271(3) Uani 1 1 d . . . . .
H215 H -0.2738 0.2881 0.6743 0.033 Uiso 1 1 calc R U . . .
C216 C -0.32152(7) 0.19565(7) 0.68385(6) 0.0302(3) Uani 1 1 d . . . . .
H216 H -0.3736 0.2124 0.6941 0.036 Uiso 1 1 calc R U . . .
C217 C -0.30585(7) 0.12466(7) 0.68088(5) 0.0257(3) Uani 1 1 d . . . . .
H217 H -0.3474 0.0937 0.6895 0.031 Uiso 1 1 calc R U . . .
C218 C -0.23092(6) 0.09998(6) 0.66561(5) 0.0191(2) Uani 1 1 d . . . . .
H218 H -0.2213 0.0520 0.6639 0.023 Uiso 1 1 calc R U . . .
C219 C -0.16743(6) 0.14517(6) 0.65223(5) 0.0163(2) Uani 1 1 d . . . . .
C220 C -0.08838(6) 0.12058(5) 0.63732(5) 0.0146(2) Uani 1 1 d . . . . .
C301 C 0.37522(6) 0.34579(5) 0.62452(5) 0.0149(2) Uani 1 1 d . . . . .
C302 C 0.42296(6) 0.28992(6) 0.63933(5) 0.0194(2) Uani 1 1 d . . . . .
H302 H 0.4195 0.2464 0.6268 0.023 Uiso 1 1 calc R U . . .
C303 C 0.47418(7) 0.29819(6) 0.67158(6) 0.0228(3) Uani 1 1 d . . . . .
H303 H 0.5066 0.2604 0.6807 0.027 Uiso 1 1 calc R U . . .
C304 C 0.47957(6) 0.36239(6) 0.69163(5) 0.0195(2) Uani 1 1 d . . . . .
C305 C 0.53094(7) 0.37087(6) 0.72664(6) 0.0245(3) Uani 1 1 d . . . . .
H305 H 0.5641 0.3336 0.7353 0.029 Uiso 1 1 calc R U . . .
C306 C 0.53336(7) 0.43207(7) 0.74811(6) 0.0263(3) Uani 1 1 d . . . . .
H306 H 0.5680 0.4371 0.7715 0.032 Uiso 1 1 calc R U . . .
C307 C 0.48412(7) 0.48773(6) 0.73541(5) 0.0237(3) Uani 1 1 d . . . . .
H307 H 0.4856 0.5300 0.7507 0.028 Uiso 1 1 calc R U . . .
C308 C 0.43436(7) 0.48155(6) 0.70141(5) 0.0192(2) Uani 1 1 d . . . . .
H308 H 0.4016 0.5195 0.6935 0.023 Uiso 1 1 calc R U . . .
C309 C 0.43089(6) 0.41899(5) 0.67767(5) 0.0159(2) Uani 1 1 d . . . . .
C310 C 0.37929(6) 0.41003(5) 0.64216(5) 0.0147(2) Uani 1 1 d . . . . .
C311 C 0.24758(6) 0.45332(5) 0.64252(5) 0.0162(2) Uani 1 1 d . . . . .
C312 C 0.19555(7) 0.50493(6) 0.62645(6) 0.0218(3) Uani 1 1 d . . . . .
H312 H 0.1415 0.4960 0.6400 0.026 Uiso 1 1 calc R U . . .
C313 C 0.22213(7) 0.56712(6) 0.59183(6) 0.0236(3) Uani 1 1 d . . . . .
H313 H 0.1864 0.6016 0.5825 0.028 Uiso 1 1 calc R U . . .
C314 C 0.30241(7) 0.58082(6) 0.56966(5) 0.0198(2) Uani 1 1 d . . . . .
C315 C 0.33158(8) 0.64361(6) 0.53012(6) 0.0266(3) Uani 1 1 d . . . . .
H315 H 0.2963 0.6779 0.5196 0.032 Uiso 1 1 calc R U . . .
C316 C 0.40916(8) 0.65556(6) 0.50706(6) 0.0275(3) Uani 1 1 d . . . . .
H316 H 0.4275 0.6980 0.4809 0.033 Uiso 1 1 calc R U . . .
C317 C 0.46253(7) 0.60485(6) 0.52202(6) 0.0246(3) Uani 1 1 d . . . . .
H317 H 0.5166 0.6132 0.5054 0.030 Uiso 1 1 calc R U . . .
C318 C 0.43654(7) 0.54372(6) 0.56036(5) 0.0193(2) Uani 1 1 d . . . . .
H318 H 0.4729 0.5100 0.5700 0.023 Uiso 1 1 calc R U . . .
C319 C 0.35606(6) 0.53006(5) 0.58587(5) 0.0165(2) Uani 1 1 d . . . . .
C320 C 0.32644(6) 0.46623(5) 0.62497(5) 0.0150(2) Uani 1 1 d . . . . .
C321 C 0.31619(6) 0.33516(5) 0.59187(5) 0.0151(2) Uani 1 1 d . . . . .
H32A H 0.3164 0.3751 0.5585 0.018 Uiso 1 1 calc R U . . .
H32B H 0.3297 0.2930 0.5714 0.018 Uiso 1 1 calc R U . . .
C322 C 0.21508(6) 0.38444(5) 0.67865(5) 0.0190(2) Uani 1 1 d . . . . .
H32C H 0.2339 0.3726 0.7162 0.023 Uiso 1 1 calc R U . . .
H32D H 0.1578 0.3881 0.6938 0.023 Uiso 1 1 calc R U . . .
C323 C 0.20296(6) 0.26666(5) 0.66026(5) 0.0143(2) Uani 1 1 d . . . . .
C401 C 0.48517(6) 0.27905(5) 0.39514(5) 0.0152(2) Uani 1 1 d . . . . .
C402 C 0.56332(6) 0.28018(6) 0.35776(5) 0.0189(2) Uani 1 1 d . . . . .
H402 H 0.6031 0.2647 0.3764 0.023 Uiso 1 1 calc R U . . .
C403 C 0.58112(6) 0.30383(6) 0.29439(5) 0.0200(3) Uani 1 1 d . . . . .
H403 H 0.6337 0.3037 0.2687 0.024 Uiso 1 1 calc R U . . .
C404 C 0.52241(6) 0.32869(5) 0.26605(5) 0.0174(2) Uani 1 1 d . . . . .
C405 C 0.53992(7) 0.35064(6) 0.19974(5) 0.0213(3) Uani 1 1 d . . . . .
H405 H 0.5917 0.3469 0.1732 0.026 Uiso 1 1 calc R U . . .
C406 C 0.48342(7) 0.37714(6) 0.17342(5) 0.0228(3) Uani 1 1 d . . . . .
H406 H 0.4960 0.3919 0.1290 0.027 Uiso 1 1 calc R U . . .
C407 C 0.40636(7) 0.38256(6) 0.21248(5) 0.0223(3) Uani 1 1 d . . . . .
H407 H 0.3673 0.4013 0.1941 0.027 Uiso 1 1 calc R U . . .
C408 C 0.38720(6) 0.36113(6) 0.27654(5) 0.0187(2) Uani 1 1 d . . . . .
H408 H 0.3349 0.3648 0.3020 0.022 Uiso 1 1 calc R U . . .
C409 C 0.44440(6) 0.33347(5) 0.30560(5) 0.0151(2) Uani 1 1 d . . . . .
C410 C 0.42638(6) 0.30836(5) 0.37210(5) 0.0147(2) Uani 1 1 d . . . . .
C411 C 0.31249(6) 0.24884(6) 0.44971(5) 0.0160(2) Uani 1 1 d . . . . .
C412 C 0.23486(6) 0.24551(7) 0.48921(5) 0.0205(2) Uani 1 1 d . . . . .
H412 H 0.2122 0.2022 0.5101 0.025 Uiso 1 1 calc R U . . .
C413 C 0.19277(6) 0.30581(7) 0.49682(5) 0.0246(3) Uani 1 1 d . . . . .
H413 H 0.1399 0.3040 0.5219 0.030 Uiso 1 1 calc R U . . .
C414 C 0.22677(7) 0.37085(7) 0.46795(5) 0.0236(3) Uani 1 1 d . . . . .
C415 C 0.18663(8) 0.43445(7) 0.48038(6) 0.0350(3) Uani 1 1 d . . . . .
H415 H 0.1340 0.4337 0.5060 0.042 Uiso 1 1 calc R U . . .
C416 C 0.22243(9) 0.49609(8) 0.45612(7) 0.0419(4) Uani 1 1 d . . . . .
H416 H 0.1947 0.5379 0.4650 0.050 Uiso 1 1 calc R U . . .
C417 C 0.30051(9) 0.49856(7) 0.41783(7) 0.0364(4) Uani 1 1 d . . . . .
H417 H 0.3255 0.5419 0.4022 0.044 Uiso 1 1 calc R U . . .
C418 C 0.34064(8) 0.43864(6) 0.40307(6) 0.0255(3) Uani 1 1 d . . . . .
H418 H 0.3928 0.4409 0.3764 0.031 Uiso 1 1 calc R U . . .
C419 C 0.30474(6) 0.37327(6) 0.42742(5) 0.0183(2) Uani 1 1 d . . . . .
C420 C 0.34624(6) 0.30966(6) 0.41601(5) 0.0153(2) Uani 1 1 d . . . . .
C501 C 0.73083(6) 0.17567(5) 0.42698(5) 0.0162(2) Uani 1 1 d . . . . .
C502 C 0.73016(7) 0.17665(6) 0.49019(5) 0.0208(3) Uani 1 1 d . . . . .
H502 H 0.6885 0.1560 0.5244 0.025 Uiso 1 1 calc R U . . .
C503 C 0.78856(7) 0.20683(6) 0.50262(5) 0.0220(3) Uani 1 1 d . . . . .
H503 H 0.7862 0.2085 0.5453 0.026 Uiso 1 1 calc R U . . .
C504 C 0.85290(6) 0.23584(6) 0.45247(5) 0.0199(2) Uani 1 1 d . . . . .
C505 C 0.91722(7) 0.26236(7) 0.46444(6) 0.0289(3) Uani 1 1 d . . . . .
H505 H 0.9168 0.2625 0.5070 0.035 Uiso 1 1 calc R U . . .
C506 C 0.97986(7) 0.28777(8) 0.41558(6) 0.0319(3) Uani 1 1 d . . . . .
H506 H 1.0226 0.3053 0.4243 0.038 Uiso 1 1 calc R U . . .
C507 C 0.98132(7) 0.28813(7) 0.35235(6) 0.0257(3) Uani 1 1 d . . . . .
H507 H 1.0252 0.3056 0.3187 0.031 Uiso 1 1 calc R U . . .
C508 C 0.91995(6) 0.26345(6) 0.33892(5) 0.0188(2) Uani 1 1 d . . . . .
H508 H 0.9215 0.2645 0.2960 0.023 Uiso 1 1 calc R U . . .
C509 C 0.85396(6) 0.23634(5) 0.38848(5) 0.0157(2) Uani 1 1 d . . . . .
C510 C 0.79044(6) 0.20680(5) 0.37665(5) 0.0141(2) Uani 1 1 d . . . . .
C511 C 0.78233(6) 0.13932(5) 0.29482(5) 0.0144(2) Uani 1 1 d . . . . .
C512 C 0.77944(6) 0.13356(6) 0.23342(5) 0.0175(2) Uani 1 1 d . . . . .
H512 H 0.7772 0.0891 0.2222 0.021 Uiso 1 1 calc R U . . .
C513 C 0.77991(6) 0.19158(6) 0.19009(5) 0.0181(2) Uani 1 1 d . . . . .
H513 H 0.7805 0.1870 0.1484 0.022 Uiso 1 1 calc R U . . .
C514 C 0.77947(6) 0.25837(6) 0.20665(5) 0.0159(2) Uani 1 1 d . . . . .
C515 C 0.76999(6) 0.31902(6) 0.16520(5) 0.0185(2) Uani 1 1 d . . . . .
H515 H 0.7683 0.3152 0.1239 0.022 Uiso 1 1 calc R U . . .
C516 C 0.76330(6) 0.38289(6) 0.18380(5) 0.0191(2) Uani 1 1 d . . . . .
H516 H 0.7557 0.4227 0.1558 0.023 Uiso 1 1 calc R U . . .
C517 C 0.76759(6) 0.38992(6) 0.24446(5) 0.0192(2) Uani 1 1 d . . . . .
H517 H 0.7632 0.4345 0.2570 0.023 Uiso 1 1 calc R U . . .
C518 C 0.77805(6) 0.33232(6) 0.28537(5) 0.0166(2) Uani 1 1 d . . . . .
H518 H 0.7814 0.3376 0.3259 0.020 Uiso 1 1 calc R U . . .
C519 C 0.78385(6) 0.26523(5) 0.26796(5) 0.0142(2) Uani 1 1 d . . . . .
C520 C 0.78801(6) 0.20356(5) 0.31125(5) 0.0140(2) Uani 1 1 d . . . . .
C521 C 0.66869(6) 0.13773(5) 0.41398(5) 0.0185(2) Uani 1 1 d . . . . .
H52A H 0.6243 0.1287 0.4530 0.022 Uiso 1 1 calc R U . . .
H52B H 0.6498 0.1665 0.3809 0.022 Uiso 1 1 calc R U . . .
C522 C 0.77695(6) 0.07424(5) 0.34266(5) 0.0159(2) Uani 1 1 d . . . . .
H52C H 0.7835 0.0331 0.3209 0.019 Uiso 1 1 calc R U . . .
H52D H 0.8190 0.0735 0.3624 0.019 Uiso 1 1 calc R U . . .
C523 C 0.66786(6) 0.01151(6) 0.42206(5) 0.0167(2) Uani 1 1 d . . . . .
C601 C 0.54091(6) 0.22848(5) 1.07289(5) 0.0162(2) Uani 1 1 d . . . . .
C602 C 0.46056(6) 0.23935(6) 1.09699(5) 0.0200(2) Uani 1 1 d . . . . .
H602 H 0.4319 0.2625 1.0704 0.024 Uiso 1 1 calc R U . . .
C603 C 0.42446(7) 0.21575(6) 1.15974(6) 0.0227(3) Uani 1 1 d . . . . .
H603 H 0.3700 0.2219 1.1766 0.027 Uiso 1 1 calc R U . . .
C604 C 0.46747(7) 0.18238(6) 1.19956(5) 0.0205(3) Uani 1 1 d . . . . .
C605 C 0.43236(7) 0.16384(6) 1.26599(6) 0.0261(3) Uani 1 1 d . . . . .
H605 H 0.3787 0.1731 1.2839 0.031 Uiso 1 1 calc R U . . .
C606 C 0.47427(8) 0.13308(7) 1.30440(5) 0.0278(3) Uani 1 1 d . . . . .
H606 H 0.4499 0.1217 1.3487 0.033 Uiso 1 1 calc R U . . .
C607 C 0.55367(7) 0.11818(7) 1.27843(5) 0.0260(3) Uani 1 1 d . . . . .
H607 H 0.5825 0.0962 1.3054 0.031 Uiso 1 1 calc R U . . .
C608 C 0.58974(7) 0.13503(6) 1.21472(5) 0.0214(2) Uani 1 1 d . . . . .
H608 H 0.6432 0.1243 1.1979 0.026 Uiso 1 1 calc R U . . .
C609 C 0.54813(6) 0.16842(6) 1.17350(5) 0.0174(2) Uani 1 1 d . . . . .
C610 C 0.58510(6) 0.19119(5) 1.10729(5) 0.0163(2) Uani 1 1 d . . . . .
C611 C 0.71490(6) 0.23696(6) 1.04641(5) 0.0187(2) Uani 1 1 d . . . . .
C612 C 0.79539(6) 0.23196(7) 1.01605(5) 0.0224(3) Uani 1 1 d . . . . .
H612 H 0.8251 0.2725 0.9974 0.027 Uiso 1 1 calc R U . . .
C613 C 0.82998(7) 0.16787(7) 1.01391(5) 0.0263(3) Uani 1 1 d . . . . .
H613 H 0.8844 0.1641 0.9948 0.032 Uiso 1 1 calc R U . . .
C614 C 0.78552(7) 0.10706(7) 1.03983(5) 0.0231(3) Uani 1 1 d . . . . .
C615 C 0.81959(7) 0.04040(7) 1.03262(6) 0.0303(3) Uani 1 1 d . . . . .
H615 H 0.8738 0.0360 1.0132 0.036 Uiso 1 1 calc R U . . .
C616 C 0.77506(8) -0.01742(7) 1.05338(6) 0.0326(3) Uani 1 1 d . . . . .
H616 H 0.7985 -0.0618 1.0485 0.039 Uiso 1 1 calc R U . . .
C617 C 0.69452(8) -0.01165(7) 1.08196(6) 0.0288(3) Uani 1 1 d . . . . .
H617 H 0.6638 -0.0521 1.0950 0.035 Uiso 1 1 calc R U . . .
C618 C 0.65993(7) 0.05181(6) 1.09111(5) 0.0228(3) Uani 1 1 d . . . . .
H618 H 0.6057 0.0547 1.1113 0.027 Uiso 1 1 calc R U . . .
C619 C 0.70417(6) 0.11301(6) 1.07072(5) 0.0194(2) Uani 1 1 d . . . . .
C620 C 0.66937(6) 0.18039(6) 1.07586(5) 0.0169(2) Uani 1 1 d . . . . .
C701 C 0.78308(6) 0.03996(6) 0.85854(5) 0.0181(2) Uani 1 1 d . . . . .
C702 C 0.83523(7) -0.01292(6) 0.87172(6) 0.0238(3) Uani 1 1 d . . . . .
H702 H 0.8895 -0.0057 0.8547 0.029 Uiso 1 1 calc R U . . .
C703 C 0.80855(7) -0.07413(6) 0.90848(6) 0.0266(3) Uani 1 1 d . . . . .
H703 H 0.8444 -0.1097 0.9155 0.032 Uiso 1 1 calc R U . . .
C704 C 0.72807(7) -0.08531(6) 0.93626(5) 0.0222(3) Uani 1 1 d . . . . .
C705 C 0.69927(8) -0.14718(6) 0.97797(6) 0.0299(3) Uani 1 1 d . . . . .
H705 H 0.7347 -0.1827 0.9859 0.036 Uiso 1 1 calc R U . . .
C706 C 0.62202(9) -0.15632(7) 1.00666(6) 0.0319(3) Uani 1 1 d . . . . .
H706 H 0.6039 -0.1982 1.0339 0.038 Uiso 1 1 calc R U . . .
C707 C 0.56867(8) -0.10345(6) 0.99592(6) 0.0274(3) Uani 1 1 d . . . . .
H707 H 0.5148 -0.1096 1.0168 0.033 Uiso 1 1 calc R U . . .
C708 C 0.59401(7) -0.04353(6) 0.95573(5) 0.0211(3) Uani 1 1 d . . . . .
H708 H 0.5574 -0.0086 0.9489 0.025 Uiso 1 1 calc R U . . .
C709 C 0.67438(6) -0.03262(6) 0.92394(5) 0.0175(2) Uani 1 1 d . . . . .
C710 C 0.70352(6) 0.02979(5) 0.88221(5) 0.0153(2) Uani 1 1 d . . . . .
C711 C 0.66006(6) 0.15215(5) 0.87996(5) 0.0139(2) Uani 1 1 d . . . . .
C712 C 0.61029(6) 0.20811(6) 0.86843(5) 0.0171(2) Uani 1 1 d . . . . .
H712 H 0.6179 0.2526 0.8773 0.021 Uiso 1 1 calc R U . . .
C713 C 0.55142(6) 0.19821(6) 0.84459(5) 0.0197(2) Uani 1 1 d . . . . .
H713 H 0.5170 0.2355 0.8387 0.024 Uiso 1 1 calc R U . . .
C714 C 0.54090(6) 0.13310(6) 0.82852(5) 0.0182(2) Uani 1 1 d . . . . .
C715 C 0.48228(7) 0.12327(7) 0.80066(6) 0.0250(3) Uani 1 1 d . . . . .
H715 H 0.4476 0.1603 0.7945 0.030 Uiso 1 1 calc R U . . .
C716 C 0.47538(7) 0.06128(7) 0.78267(6) 0.0286(3) Uani 1 1 d . . . . .
H716 H 0.4355 0.0552 0.7647 0.034 Uiso 1 1 calc R U . . .
C717 C 0.52710(7) 0.00612(7) 0.79066(6) 0.0259(3) Uani 1 1 d . . . . .
H717 H 0.5228 -0.0364 0.7768 0.031 Uiso 1 1 calc R U . . .
C718 C 0.58356(7) 0.01341(6) 0.81821(5) 0.0202(2) Uani 1 1 d . . . . .
H718 H 0.6177 -0.0243 0.8236 0.024 Uiso 1 1 calc R U . . .
C719 C 0.59150(6) 0.07683(6) 0.83873(5) 0.0162(2) Uani 1 1 d . . . . .
C720 C 0.65036(6) 0.08687(5) 0.86730(5) 0.0143(2) Uani 1 1 d . . . . .
C721 C 0.81640(7) 0.10684(6) 0.81803(5) 0.0200(2) Uani 1 1 d . . . . .
H72A H 0.8731 0.1009 0.7995 0.024 Uiso 1 1 calc R U . . .
H72B H 0.7935 0.1178 0.7827 0.024 Uiso 1 1 calc R U . . .
C722 C 0.72567(6) 0.16331(6) 0.90552(5) 0.0154(2) Uani 1 1 d . . . . .
H72C H 0.7169 0.2073 0.9232 0.018 Uiso 1 1 calc R U . . .
H72D H 0.7268 0.1253 0.9402 0.018 Uiso 1 1 calc R U . . .
C723 C 0.84086(6) 0.22432(6) 0.83088(5) 0.0168(2) Uani 1 1 d . . . . .
C801 C 1.05104(6) 0.33968(6) 0.85879(5) 0.0184(2) Uani 1 1 d . . . . .
C802 C 1.06529(8) 0.26773(6) 0.86313(5) 0.0241(3) Uani 1 1 d . . . . .
H802 H 1.0251 0.2370 0.8665 0.029 Uiso 1 1 calc R U . . .
C803 C 1.13747(8) 0.24272(6) 0.86251(6) 0.0265(3) Uani 1 1 d . . . . .
H803 H 1.1472 0.1942 0.8664 0.032 Uiso 1 1 calc R U . . .
C804 C 1.19808(7) 0.28845(6) 0.85616(5) 0.0233(3) Uani 1 1 d . . . . .
C805 C 1.27448(8) 0.26372(7) 0.85180(6) 0.0323(3) Uani 1 1 d . . . . .
H805 H 1.2851 0.2154 0.8547 0.039 Uiso 1 1 calc R U . . .
C806 C 1.33284(8) 0.30807(8) 0.84359(6) 0.0359(4) Uani 1 1 d . . . . .
H806 H 1.3837 0.2905 0.8406 0.043 Uiso 1 1 calc R U . . .
C807 C 1.31821(7) 0.37983(8) 0.83945(6) 0.0303(3) Uani 1 1 d . . . . .
H807 H 1.3595 0.4105 0.8329 0.036 Uiso 1 1 calc R U . . .
C808 C 1.24449(6) 0.40584(7) 0.84485(5) 0.0228(3) Uani 1 1 d . . . . .
H808 H 1.2353 0.4544 0.8424 0.027 Uiso 1 1 calc R U . . .
C809 C 1.18221(6) 0.36113(6) 0.85404(5) 0.0192(2) Uani 1 1 d . . . . .
C810 C 1.10511(6) 0.38676(6) 0.85776(5) 0.0167(2) Uani 1 1 d . . . . .
C811 C 1.05089(6) 0.49450(6) 0.81119(5) 0.0175(2) Uani 1 1 d . . . . .
C812 C 1.02977(6) 0.56502(6) 0.80625(6) 0.0224(3) Uani 1 1 d . . . . .
H812 H 1.0105 0.5862 0.7726 0.027 Uiso 1 1 calc R U . . .
C813 C 1.03723(6) 0.60288(6) 0.85030(6) 0.0241(3) Uani 1 1 d . . . . .
H813 H 1.0239 0.6508 0.8467 0.029 Uiso 1 1 calc R U . . .
C814 C 1.06456(6) 0.57138(6) 0.90116(6) 0.0213(3) Uani 1 1 d . . . . .
C815 C 1.06973(7) 0.60929(6) 0.94898(6) 0.0277(3) Uani 1 1 d . . . . .
H815 H 1.0552 0.6569 0.9464 0.033 Uiso 1 1 calc R U . . .
C816 C 1.09500(8) 0.57858(7) 0.99823(6) 0.0300(3) Uani 1 1 d . . . . .
H816 H 1.0984 0.6048 1.0295 0.036 Uiso 1 1 calc R U . . .
C817 C 1.11614(7) 0.50766(7) 1.00292(6) 0.0285(3) Uani 1 1 d . . . . .
H817 H 1.1332 0.4861 1.0377 0.034 Uiso 1 1 calc R U . . .
C818 C 1.11221(7) 0.46970(6) 0.95757(5) 0.0224(3) Uani 1 1 d . . . . .
H818 H 1.1265 0.4220 0.9615 0.027 Uiso 1 1 calc R U . . .
C819 C 1.08734(6) 0.50008(6) 0.90500(5) 0.0183(2) Uani 1 1 d . . . . .
C820 C 1.08248(6) 0.46141(5) 0.85714(5) 0.0164(2) Uani 1 1 d . . . . .
O91 O 0.43590(6) 0.09531(6) 0.64259(5) 0.0388(3) Uani 1 1 d D . . . .
H91 H 0.4227 0.1217 0.6140 0.058 Uiso 1 1 calc R U . . .
C91 C 0.51548(9) 0.07867(11) 0.62015(8) 0.0512(5) Uani 1 1 d D . . . .
H91A H 0.5462 0.1194 0.6169 0.077 Uiso 1 1 calc R U . . .
H91B H 0.5270 0.0643 0.5783 0.077 Uiso 1 1 calc R U . . .
H91C H 0.5286 0.0408 0.6497 0.077 Uiso 1 1 calc R U . . .
O92 O 0.44981(5) 0.39107(5) 0.98753(4) 0.0301(2) Uani 1 1 d D . . . .
H92 H 0.4884 0.3861 1.0012 0.045 Uiso 1 1 calc R U . . .
C92 C 0.47483(11) 0.41026(14) 0.92097(8) 0.0715(7) Uani 1 1 d D . . . .
H92A H 0.4320 0.4330 0.9069 0.107 Uiso 1 1 calc R U . . .
H92B H 0.4916 0.3689 0.9007 0.107 Uiso 1 1 calc R U . . .
H92C H 0.5182 0.4423 0.9091 0.107 Uiso 1 1 calc R U . . .
O93 O 0.30668(8) 0.02631(7) 0.73115(6) 0.0626(4) Uani 1 1 d D . . . .
H93 H 0.3441 0.0441 0.7013 0.094 Uiso 1 1 calc R U . . .
C93 C 0.26610(11) 0.07785(12) 0.76566(8) 0.0625(6) Uani 1 1 d D . . . .
H93A H 0.2593 0.0630 0.8109 0.094 Uiso 1 1 calc R U . . .
H93B H 0.2152 0.0856 0.7588 0.094 Uiso 1 1 calc R U . . .
H93C H 0.2954 0.1209 0.7514 0.094 Uiso 1 1 calc R U . . .
O94 O 0.8217(2) 0.45732(19) 0.70535(16) 0.0681(10) Uiso 0.412(2) 1 d D . P A 1
H94 H 0.8410 0.4504 0.7355 0.102 Uiso 0.412(2) 1 calc R U P A 1
C94 C 0.7461(2) 0.4423(2) 0.7273(2) 0.0437(9) Uiso 0.412(2) 1 d D . P A 1
H94E H 0.7399 0.3934 0.7461 0.066 Uiso 0.412(2) 1 calc R U P A 1
H94F H 0.7233 0.4512 0.6923 0.066 Uiso 0.412(2) 1 calc R U P A 1
H94G H 0.7199 0.4712 0.7597 0.066 Uiso 0.412(2) 1 calc R U P A 1
O94A O 0.81722(12) 0.41454(11) 0.70612(10) 0.0515(5) Uiso 0.588(2) 1 d D . P A 2
H94D H 0.8441 0.4160 0.7305 0.077 Uiso 0.588(2) 1 calc R U P A 2
C94A C 0.73745(17) 0.42394(16) 0.73937(14) 0.0464(7) Uiso 0.588(2) 1 d D . P A 2
H94A H 0.7225 0.3891 0.7775 0.070 Uiso 0.588(2) 1 calc R U P A 2
H94B H 0.7058 0.4188 0.7119 0.070 Uiso 0.588(2) 1 calc R U P A 2
H94C H 0.7292 0.4703 0.7516 0.070 Uiso 0.588(2) 1 calc R U P A 2
C95 C 1.0392(2) 0.02957(19) 0.87711(18) 0.0688(10) Uiso 0.58584(9) 1 d D . P B 3
H95A H 1.0958 0.0327 0.8645 0.103 Uiso 0.58584(9) 1 calc R U P B 3
H95B H 1.0245 0.0019 0.8499 0.103 Uiso 0.58584(9) 1 calc R U P B 3
H95C H 1.0200 0.0076 0.9214 0.103 Uiso 0.58584(9) 1 calc R U P B 3
O95 O 1.00514(13) 0.09932(11) 0.87033(10) 0.0570(6) Uiso 0.58584(9) 1 d D . P B 3
H95 H 0.9802 0.1090 0.9063 0.086 Uiso 0.58584(9) 1 calc R U P B 3
O95A O 1.0614(3) 0.0813(3) 0.8519(3) 0.0619(14) Uiso 0.24232(9) 1 d D . P C 4
H95G H 1.0588 0.0814 0.8899 0.093 Uiso 0.24232(9) 1 calc R U P C 4
C95A C 1.0900(6) 0.0103(4) 0.8333(5) 0.080(3) Uiso 0.24232(9) 1 d D . P C 4
H95D H 1.0472 -0.0141 0.8281 0.120 Uiso 0.24232(9) 1 calc R U P C 4
H95E H 1.1089 -0.0168 0.8666 0.120 Uiso 0.24232(9) 1 calc R U P C 4
H95F H 1.1322 0.0162 0.7932 0.120 Uiso 0.24232(9) 1 calc R U P C 4
O95B O 1.0228(7) 0.0863(6) 0.9699(5) 0.113(4) Uiso 0.17187(9) 1 d D . P D 5
H95K H 1.0023 0.1259 0.9673 0.170 Uiso 0.17187(9) 1 calc R U P D 5
C95B C 1.0349(4) 0.0551(4) 0.9036(3) 0.0257(14) Uiso 0.17187(9) 1 d D . P D 5
H95H H 1.0840 0.0290 0.8933 0.039 Uiso 0.17187(9) 1 calc R U P D 5
H94I H 1.0361 0.0934 0.8692 0.039 Uiso 0.17187(9) 1 calc R U P D 5
H95J H 0.9920 0.0244 0.9088 0.039 Uiso 0.17187(9) 1 calc R U P D 5
O96 O -0.0249(3) 0.5951(2) 0.3910(2) 0.1897(18) Uiso 0.7125(13) 1 d . . P E 6
H96 H -0.0178 0.6103 0.3524 0.284 Uiso 0.7125(13) 1 calc R U P E 6
C96 C 0.0203(4) 0.5214(3) 0.3979(3) 0.169(2) Uiso 0.7125(13) 1 d . . P E 6
H96A H 0.0751 0.5295 0.3920 0.253 Uiso 0.7125(13) 1 calc R U P E 6
H96B H 0.0160 0.4947 0.3657 0.253 Uiso 0.7125(13) 1 calc R U P E 6
H96C H -0.0030 0.4954 0.4402 0.253 Uiso 0.7125(13) 1 calc R U P E 6
C991 C -0.0036(3) 0.5173(2) 0.56601(15) 0.0542(6) Uiso 0.2875(13) 1 d DG U P E -7
C992 C 0.0300(3) 0.5602(2) 0.50936(16) 0.0542(6) Uiso 0.2875(13) 1 d G U P E -7
H992 H 0.0498 0.6038 0.5099 0.065 Uiso 0.2875(13) 1 calc R U P E -7
C993 C 0.0345(3) 0.5394(3) 0.45188(15) 0.0542(6) Uiso 0.2875(13) 1 d G U P E -7
H993 H 0.0574 0.5687 0.4132 0.065 Uiso 0.2875(13) 1 calc R U P E -7
C994 C 0.0054(4) 0.4756(3) 0.45105(17) 0.0542(6) Uiso 0.2875(13) 1 d G U P E -7
H994 H 0.0084 0.4613 0.4118 0.065 Uiso 0.2875(13) 1 calc R U P E -7
C995 C -0.0282(3) 0.4327(3) 0.5077(2) 0.0542(6) Uiso 0.2875(13) 1 d G U P E -7
H995 H -0.0481 0.3891 0.5071 0.065 Uiso 0.2875(13) 1 calc R U P E -7
C996 C -0.0327(3) 0.4535(2) 0.56518(17) 0.0542(6) Uiso 0.2875(13) 1 d G U P E -7
H996 H -0.0556 0.4242 0.6039 0.065 Uiso 0.2875(13) 1 calc R U P E -7
C997 C -0.0113(4) 0.5381(3) 0.6210(3) 0.0563(16) Uiso 0.2875(13) 1 d D . P E -7
H99A H 0.0261 0.5746 0.6149 0.084 Uiso 0.2875(13) 1 calc R U P E -7
H99B H -0.0017 0.4989 0.6511 0.084 Uiso 0.2875(13) 1 calc R U P E -7
H99C H -0.0640 0.5562 0.6378 0.084 Uiso 0.2875(13) 1 calc R U P E -7

loop_
_atom_site_aniso_label
_atom_site_aniso_U_11
_atom_site_aniso_U_22
_atom_site_aniso_U_33
_atom_site_aniso_U_23
_atom_site_aniso_U_13
_atom_site_aniso_U_12
P2 0.01063(10) 0.01390(11) 0.01711(11) -0.00470(9) -0.00266(8) 0.00113(9)
P4 0.01267(10) 0.01194(11) 0.01524(11) -0.00263(9) -0.00091(9) -0.00024(9)
P6 0.01533(11) 0.01364(11) 0.01567(11) -0.00476(9) 0.00062(9) -0.00149(9)
P8 0.01116(10) 0.01934(12) 0.02104(12) -0.00673(10) -0.00119(9) 0.00091(9)
O201 0.0152(3) 0.0167(3) 0.0145(3) -0.0017(3) -0.0050(2) -0.0020(3)
O202 0.0128(3) 0.0172(3) 0.0167(3) -0.0014(3) -0.0019(3) -0.0009(3)
O203 0.0166(3) 0.0177(3) 0.0190(3) -0.0070(3) -0.0036(3) 0.0012(3)
O204 0.0122(3) 0.0200(4) 0.0262(4) -0.0074(3) -0.0027(3) 0.0032(3)
O401 0.0171(3) 0.0141(3) 0.0188(3) 0.0005(3) -0.0064(3) -0.0036(3)
O402 0.0156(3) 0.0156(3) 0.0183(3) -0.0042(3) -0.0042(3) -0.0023(3)
O403 0.0174(3) 0.0145(3) 0.0205(3) -0.0040(3) 0.0008(3) 0.0019(3)
O404 0.0169(3) 0.0152(3) 0.0157(3) -0.0030(3) -0.0019(3) 0.0006(3)
O601 0.0157(3) 0.0153(3) 0.0156(3) -0.0027(3) -0.0020(3) -0.0027(3)
O602 0.0200(3) 0.0192(4) 0.0202(3) -0.0057(3) -0.0038(3) -0.0050(3)
O603 0.0185(3) 0.0160(3) 0.0172(3) -0.0042(3) 0.0013(3) -0.0002(3)
O604 0.0208(4) 0.0158(3) 0.0220(4) -0.0071(3) 0.0038(3) -0.0007(3)
O801 0.0153(3) 0.0220(4) 0.0198(3) -0.0042(3) -0.0001(3) -0.0038(3)
O802 0.0146(3) 0.0205(4) 0.0191(3) -0.0024(3) -0.0038(3) -0.0018(3)
O803 0.0164(3) 0.0249(4) 0.0217(3) -0.0089(3) -0.0012(3) 0.0021(3)
O804 0.0128(3) 0.0272(4) 0.0320(4) -0.0118(3) -0.0029(3) 0.0029(3)
N101 0.0159(4) 0.0131(4) 0.0240(4) -0.0039(3) 0.0058(3) 0.0004(3)
N102 0.0187(4) 0.0131(4) 0.0341(5) -0.0035(4) 0.0072(4) -0.0009(4)
N103 0.0186(4) 0.0138(4) 0.0318(5) -0.0048(4) 0.0054(4) -0.0004(4)
N301 0.0128(4) 0.0156(4) 0.0163(4) -0.0068(3) 0.0012(3) -0.0007(3)
N302 0.0143(4) 0.0151(4) 0.0197(4) -0.0059(3) 0.0014(3) -0.0011(3)
N303 0.0153(4) 0.0173(4) 0.0236(4) -0.0073(3) 0.0037(3) -0.0015(3)
N501 0.0125(4) 0.0114(4) 0.0222(4) -0.0027(3) 0.0031(3) 0.0017(3)
N502 0.0140(4) 0.0137(4) 0.0316(5) -0.0002(4) 0.0043(4) 0.0007(3)
N503 0.0147(4) 0.0131(4) 0.0257(4) -0.0034(3) 0.0021(3) 0.0010(3)
N701 0.0136(4) 0.0191(4) 0.0161(4) -0.0083(3) -0.0005(3) 0.0001(3)
N702 0.0158(4) 0.0203(4) 0.0242(4) -0.0074(4) 0.0032(3) 0.0005(4)
N703 0.0164(4) 0.0190(4) 0.0286(5) -0.0093(4) 0.0063(4) -0.0022(4)
C101 0.0197(5) 0.0124(4) 0.0191(5) -0.0018(4) 0.0015(4) 0.0022(4)
C102 0.0296(6) 0.0165(5) 0.0162(5) 0.0009(4) 0.0037(4) 0.0042(4)
C103 0.0337(6) 0.0204(5) 0.0155(5) -0.0016(4) -0.0048(4) 0.0070(5)
C104 0.0222(5) 0.0189(5) 0.0170(4) -0.0030(4) -0.0052(4) 0.0071(4)
C105 0.0264(5) 0.0331(6) 0.0210(5) -0.0056(4) -0.0120(4) 0.0050(5)
C106 0.0216(5) 0.0416(7) 0.0284(5) -0.0072(5) -0.0115(4) -0.0029(5)
C107 0.0178(5) 0.0375(7) 0.0226(5) -0.0018(5) -0.0044(4) -0.0050(5)
C108 0.0162(4) 0.0247(5) 0.0162(4) -0.0019(4) -0.0036(4) 0.0008(4)
C109 0.0156(4) 0.0160(5) 0.0156(4) -0.0027(4) -0.0032(3) 0.0043(4)
C110 0.0157(4) 0.0135(4) 0.0156(4) -0.0030(4) -0.0014(3) 0.0037(4)
C111 0.0131(4) 0.0175(5) 0.0187(4) -0.0036(4) 0.0014(4) -0.0013(4)
C112 0.0162(4) 0.0229(5) 0.0246(5) -0.0085(4) -0.0016(4) -0.0049(4)
C113 0.0170(4) 0.0283(6) 0.0183(5) -0.0058(4) -0.0024(4) -0.0057(4)
C114 0.0126(4) 0.0257(5) 0.0173(4) -0.0014(4) -0.0027(3) -0.0045(4)
C115 0.0199(5) 0.0294(6) 0.0180(5) 0.0023(4) -0.0067(4) -0.0071(4)
C116 0.0216(5) 0.0246(6) 0.0234(5) 0.0063(4) -0.0084(4) -0.0056(4)
C117 0.0204(5) 0.0182(5) 0.0232(5) 0.0009(4) -0.0039(4) -0.0017(4)
C118 0.0165(4) 0.0193(5) 0.0171(4) -0.0010(4) -0.0027(4) -0.0012(4)
C119 0.0119(4) 0.0181(5) 0.0164(4) -0.0016(4) -0.0016(3) -0.0024(4)
C120 0.0112(4) 0.0169(5) 0.0164(4) -0.0018(4) -0.0005(3) -0.0012(4)
C121 0.0184(5) 0.0137(5) 0.0261(5) -0.0038(4) 0.0047(4) 0.0013(4)
C122 0.0160(5) 0.0153(5) 0.0231(5) -0.0026(4) 0.0045(4) 0.0003(4)
C123 0.0150(4) 0.0152(5) 0.0228(5) -0.0028(4) -0.0014(4) 0.0001(4)
C201 0.0120(4) 0.0154(4) 0.0148(4) -0.0028(3) -0.0024(3) -0.0020(3)
C202 0.0146(4) 0.0161(5) 0.0187(4) 0.0002(4) -0.0050(3) 0.0006(4)
C203 0.0160(4) 0.0151(5) 0.0220(5) -0.0032(4) -0.0034(4) 0.0003(4)
C204 0.0137(4) 0.0175(5) 0.0156(4) -0.0028(4) -0.0010(3) -0.0010(4)
C205 0.0176(5) 0.0200(5) 0.0205(5) -0.0078(4) -0.0011(4) -0.0023(4)
C206 0.0190(5) 0.0294(6) 0.0177(4) -0.0078(4) -0.0028(4) -0.0048(4)
C207 0.0180(4) 0.0297(6) 0.0155(4) -0.0037(4) -0.0046(4) -0.0006(4)
C208 0.0162(4) 0.0203(5) 0.0162(4) -0.0030(4) -0.0040(3) 0.0004(4)
C209 0.0120(4) 0.0166(5) 0.0148(4) -0.0016(4) -0.0013(3) -0.0019(4)
C210 0.0128(4) 0.0133(4) 0.0141(4) -0.0015(3) -0.0024(3) -0.0010(3)
C211 0.0160(4) 0.0173(5) 0.0134(4) -0.0025(4) -0.0028(3) 0.0026(4)
C212 0.0255(5) 0.0155(5) 0.0200(4) -0.0035(4) -0.0090(4) 0.0004(4)
C213 0.0302(5) 0.0182(5) 0.0219(5) -0.0069(4) -0.0109(4) 0.0084(4)
C214 0.0228(5) 0.0229(5) 0.0141(4) -0.0060(4) -0.0064(4) 0.0091(4)
C215 0.0265(5) 0.0317(6) 0.0233(5) -0.0092(5) -0.0083(4) 0.0159(4)
C216 0.0192(5) 0.0455(7) 0.0236(5) -0.0069(5) -0.0048(4) 0.0142(5)
C217 0.0156(5) 0.0398(7) 0.0193(5) -0.0020(5) -0.0038(4) 0.0031(5)
C218 0.0159(4) 0.0266(5) 0.0130(4) -0.0011(4) -0.0030(3) 0.0014(4)
C219 0.0166(4) 0.0206(5) 0.0115(4) -0.0028(4) -0.0046(3) 0.0044(4)
C220 0.0148(4) 0.0161(4) 0.0118(4) -0.0017(3) -0.0030(3) 0.0020(4)
C301 0.0130(4) 0.0143(4) 0.0156(4) -0.0039(3) -0.0006(3) -0.0005(3)
C302 0.0182(4) 0.0133(4) 0.0259(5) -0.0064(4) -0.0041(4) 0.0016(4)
C303 0.0201(5) 0.0176(5) 0.0309(5) -0.0049(4) -0.0080(4) 0.0041(4)
C304 0.0180(4) 0.0179(5) 0.0215(5) -0.0014(4) -0.0053(4) -0.0004(4)
C305 0.0215(5) 0.0247(6) 0.0284(5) -0.0019(5) -0.0103(4) -0.0002(4)
C306 0.0262(5) 0.0310(6) 0.0249(5) -0.0026(5) -0.0120(4) -0.0055(5)
C307 0.0294(5) 0.0210(5) 0.0222(5) -0.0045(4) -0.0079(4) -0.0065(4)
C308 0.0221(5) 0.0155(5) 0.0189(4) -0.0025(4) -0.0041(4) -0.0025(4)
C309 0.0153(4) 0.0148(4) 0.0162(4) -0.0027(4) -0.0020(3) -0.0018(4)
C310 0.0146(4) 0.0123(4) 0.0148(4) -0.0027(3) -0.0008(3) 0.0001(3)
C311 0.0167(4) 0.0135(4) 0.0177(4) -0.0061(4) -0.0022(4) 0.0007(4)
C312 0.0177(5) 0.0184(5) 0.0304(5) -0.0097(4) -0.0062(4) 0.0032(4)
C313 0.0249(5) 0.0175(5) 0.0308(5) -0.0077(4) -0.0112(4) 0.0061(4)
C314 0.0268(5) 0.0140(5) 0.0200(4) -0.0053(4) -0.0081(4) 0.0020(4)
C315 0.0384(6) 0.0150(5) 0.0271(5) -0.0016(4) -0.0122(5) 0.0028(5)
C316 0.0409(7) 0.0152(5) 0.0234(5) -0.0004(4) -0.0058(5) -0.0043(5)
C317 0.0274(6) 0.0184(5) 0.0228(5) -0.0039(4) 0.0015(4) -0.0052(4)
C318 0.0218(5) 0.0158(5) 0.0184(4) -0.0044(4) -0.0020(4) -0.0013(4)
C319 0.0209(5) 0.0132(4) 0.0150(4) -0.0044(3) -0.0038(4) 0.0004(4)
C320 0.0163(4) 0.0131(4) 0.0152(4) -0.0049(3) -0.0030(3) 0.0008(3)
C321 0.0130(4) 0.0159(4) 0.0147(4) -0.0054(3) 0.0003(3) -0.0011(4)
C322 0.0171(4) 0.0149(5) 0.0211(5) -0.0079(4) 0.0026(4) -0.0008(4)
C323 0.0136(4) 0.0170(4) 0.0127(4) -0.0049(3) -0.0030(3) 0.0002(4)
C401 0.0156(4) 0.0111(4) 0.0178(4) -0.0016(4) -0.0034(3) -0.0016(3)
C402 0.0132(4) 0.0140(5) 0.0279(5) -0.0016(4) -0.0047(4) 0.0001(4)
C403 0.0125(4) 0.0160(5) 0.0267(5) -0.0032(4) 0.0009(4) 0.0006(4)
C404 0.0156(4) 0.0139(4) 0.0196(5) -0.0049(4) 0.0007(4) -0.0019(4)
C405 0.0215(5) 0.0187(5) 0.0195(5) -0.0067(4) 0.0024(4) -0.0033(4)
C406 0.0296(5) 0.0214(5) 0.0159(4) -0.0053(4) -0.0020(4) -0.0060(4)
C407 0.0252(5) 0.0246(5) 0.0189(5) -0.0034(4) -0.0084(4) -0.0034(4)
C408 0.0164(4) 0.0217(5) 0.0176(4) -0.0052(4) -0.0035(4) -0.0011(4)
C409 0.0143(4) 0.0141(4) 0.0162(4) -0.0039(4) -0.0023(3) -0.0019(3)
C410 0.0132(4) 0.0133(4) 0.0167(4) -0.0040(3) -0.0018(3) -0.0012(3)
C411 0.0132(4) 0.0203(5) 0.0147(4) -0.0048(4) -0.0035(3) 0.0005(4)
C412 0.0135(4) 0.0321(6) 0.0146(4) -0.0025(4) -0.0024(3) -0.0035(4)
C413 0.0128(4) 0.0429(7) 0.0160(5) -0.0053(5) -0.0014(4) 0.0029(5)
C414 0.0193(5) 0.0349(6) 0.0164(4) -0.0076(4) -0.0051(4) 0.0097(4)
C415 0.0312(6) 0.0441(7) 0.0261(6) -0.0130(5) -0.0035(5) 0.0211(5)
C416 0.0517(8) 0.0349(7) 0.0349(7) -0.0135(6) -0.0074(6) 0.0243(6)
C417 0.0518(8) 0.0223(6) 0.0319(6) -0.0082(5) -0.0078(6) 0.0107(6)
C418 0.0315(6) 0.0213(5) 0.0219(5) -0.0054(4) -0.0055(4) 0.0061(5)
C419 0.0185(4) 0.0220(5) 0.0151(4) -0.0061(4) -0.0055(3) 0.0059(4)
C420 0.0132(4) 0.0198(5) 0.0128(4) -0.0043(4) -0.0031(3) 0.0007(4)
C501 0.0154(4) 0.0122(4) 0.0177(4) -0.0015(4) -0.0011(4) 0.0026(4)
C502 0.0250(5) 0.0154(5) 0.0148(4) 0.0009(4) 0.0018(4) 0.0045(4)
C503 0.0310(5) 0.0195(5) 0.0137(4) -0.0020(4) -0.0062(4) 0.0081(4)
C504 0.0229(5) 0.0201(5) 0.0182(4) -0.0042(4) -0.0088(4) 0.0060(4)
C505 0.0309(5) 0.0371(7) 0.0256(5) -0.0100(5) -0.0170(4) 0.0053(5)
C506 0.0249(5) 0.0430(7) 0.0356(6) -0.0128(5) -0.0169(4) -0.0024(5)
C507 0.0180(5) 0.0324(6) 0.0281(5) -0.0067(5) -0.0072(4) -0.0035(4)
C508 0.0164(4) 0.0226(5) 0.0179(4) -0.0041(4) -0.0052(4) -0.0010(4)
C509 0.0158(4) 0.0158(5) 0.0156(4) -0.0028(4) -0.0052(3) 0.0027(4)
C510 0.0145(4) 0.0125(4) 0.0142(4) -0.0014(3) -0.0034(3) 0.0021(3)
C511 0.0104(4) 0.0147(4) 0.0171(4) -0.0017(4) -0.0027(3) -0.0010(3)
C512 0.0168(4) 0.0175(5) 0.0191(4) -0.0056(4) -0.0053(3) -0.0014(4)
C513 0.0167(4) 0.0221(5) 0.0162(4) -0.0040(4) -0.0051(3) -0.0026(4)
C514 0.0110(4) 0.0199(5) 0.0161(4) -0.0009(4) -0.0035(3) -0.0029(4)
C515 0.0167(4) 0.0222(5) 0.0154(4) 0.0014(4) -0.0047(3) -0.0043(4)
C516 0.0170(4) 0.0189(5) 0.0192(5) 0.0051(4) -0.0057(4) -0.0043(4)
C517 0.0180(4) 0.0159(5) 0.0228(5) -0.0003(4) -0.0058(4) -0.0024(4)
C518 0.0159(4) 0.0167(5) 0.0167(4) -0.0020(4) -0.0043(3) -0.0018(4)
C519 0.0110(4) 0.0159(4) 0.0152(4) -0.0011(4) -0.0035(3) -0.0015(3)
C520 0.0112(4) 0.0150(4) 0.0149(4) -0.0013(3) -0.0028(3) -0.0015(3)
C521 0.0133(4) 0.0120(4) 0.0251(5) -0.0041(4) 0.0021(4) 0.0017(4)
C522 0.0111(4) 0.0138(4) 0.0184(4) -0.0012(4) 0.0015(3) 0.0008(3)
C523 0.0124(4) 0.0157(5) 0.0191(4) -0.0030(4) -0.0004(3) 0.0004(4)
C601 0.0170(4) 0.0147(4) 0.0158(4) -0.0047(4) -0.0013(3) -0.0034(4)
C602 0.0161(4) 0.0167(5) 0.0261(5) -0.0052(4) -0.0037(4) -0.0007(4)
C603 0.0158(5) 0.0197(5) 0.0281(5) -0.0056(4) 0.0012(4) -0.0019(4)
C604 0.0198(5) 0.0168(5) 0.0210(5) -0.0057(4) 0.0016(4) -0.0047(4)
C605 0.0264(6) 0.0232(5) 0.0219(5) -0.0073(4) 0.0058(4) -0.0067(5)
C606 0.0357(6) 0.0277(6) 0.0156(5) -0.0065(4) 0.0024(4) -0.0115(5)
C607 0.0338(6) 0.0285(6) 0.0178(5) -0.0038(4) -0.0085(4) -0.0114(5)
C608 0.0228(5) 0.0256(5) 0.0169(4) -0.0044(4) -0.0053(4) -0.0086(4)
C609 0.0198(5) 0.0166(5) 0.0152(4) -0.0044(4) -0.0023(4) -0.0060(4)
C610 0.0155(4) 0.0166(5) 0.0165(4) -0.0060(4) -0.0021(3) -0.0034(4)
C611 0.0173(4) 0.0240(5) 0.0156(4) -0.0049(4) -0.0051(3) -0.0016(4)
C612 0.0157(4) 0.0327(6) 0.0188(5) -0.0034(4) -0.0046(4) -0.0045(4)
C613 0.0145(4) 0.0444(7) 0.0207(5) -0.0074(5) -0.0052(4) 0.0014(5)
C614 0.0212(5) 0.0331(6) 0.0180(4) -0.0069(4) -0.0099(4) 0.0055(4)
C615 0.0282(5) 0.0394(7) 0.0263(5) -0.0111(5) -0.0122(4) 0.0148(5)
C616 0.0432(7) 0.0301(6) 0.0290(5) -0.0111(5) -0.0172(5) 0.0159(5)
C617 0.0404(6) 0.0237(6) 0.0252(5) -0.0056(4) -0.0139(5) 0.0027(5)
C618 0.0276(5) 0.0231(5) 0.0182(5) -0.0044(4) -0.0074(4) 0.0011(4)
C619 0.0209(5) 0.0250(5) 0.0140(4) -0.0045(4) -0.0074(3) 0.0021(4)
C620 0.0151(4) 0.0232(5) 0.0130(4) -0.0045(4) -0.0040(3) -0.0010(4)
C701 0.0187(4) 0.0175(5) 0.0190(4) -0.0095(4) -0.0045(4) 0.0039(4)
C702 0.0203(5) 0.0239(5) 0.0301(5) -0.0140(4) -0.0084(4) 0.0077(4)
C703 0.0306(5) 0.0219(5) 0.0332(5) -0.0130(4) -0.0159(4) 0.0122(4)
C704 0.0305(5) 0.0165(5) 0.0231(5) -0.0076(4) -0.0122(4) 0.0063(4)
C705 0.0450(7) 0.0161(5) 0.0301(6) -0.0033(4) -0.0148(5) 0.0078(5)
C706 0.0474(7) 0.0170(5) 0.0287(6) 0.0000(5) -0.0096(5) 0.0001(5)
C707 0.0342(6) 0.0216(6) 0.0225(5) -0.0015(4) -0.0035(5) -0.0021(5)
C708 0.0263(5) 0.0162(5) 0.0190(5) -0.0026(4) -0.0041(4) 0.0005(4)
C709 0.0236(5) 0.0148(4) 0.0163(4) -0.0056(4) -0.0078(4) 0.0027(4)
C710 0.0174(4) 0.0150(4) 0.0151(4) -0.0068(3) -0.0057(3) 0.0026(4)
C711 0.0129(4) 0.0151(4) 0.0129(4) -0.0039(3) -0.0021(3) 0.0005(3)
C712 0.0170(4) 0.0154(5) 0.0176(4) -0.0038(4) -0.0026(4) 0.0009(4)
C713 0.0174(4) 0.0191(5) 0.0209(5) -0.0015(4) -0.0046(4) 0.0037(4)
C714 0.0164(4) 0.0209(5) 0.0172(4) -0.0007(4) -0.0056(3) -0.0013(4)
C715 0.0212(5) 0.0284(6) 0.0265(5) 0.0029(5) -0.0118(4) -0.0025(4)
C716 0.0266(5) 0.0338(6) 0.0310(5) -0.0010(5) -0.0172(4) -0.0079(5)
C717 0.0299(5) 0.0253(6) 0.0255(5) -0.0026(4) -0.0117(4) -0.0097(5)
C718 0.0234(5) 0.0193(5) 0.0181(4) -0.0020(4) -0.0063(4) -0.0042(4)
C719 0.0161(4) 0.0174(5) 0.0146(4) -0.0009(4) -0.0044(3) -0.0017(4)
C720 0.0144(4) 0.0154(4) 0.0125(4) -0.0030(3) -0.0025(3) 0.0002(3)
C721 0.0184(5) 0.0215(5) 0.0187(4) -0.0109(4) 0.0005(4) -0.0001(4)
C722 0.0141(4) 0.0184(5) 0.0132(4) -0.0062(3) -0.0015(3) -0.0002(4)
C723 0.0137(4) 0.0207(5) 0.0159(4) -0.0062(4) -0.0027(3) 0.0014(4)
C801 0.0188(5) 0.0192(5) 0.0148(4) -0.0033(4) -0.0011(4) -0.0005(4)
C802 0.0346(6) 0.0179(5) 0.0195(5) -0.0032(4) -0.0069(4) -0.0026(4)
C803 0.0400(6) 0.0175(5) 0.0211(5) -0.0041(4) -0.0086(5) 0.0066(5)
C804 0.0282(5) 0.0238(5) 0.0150(4) -0.0032(4) -0.0038(4) 0.0089(4)
C805 0.0341(6) 0.0324(6) 0.0267(6) -0.0048(5) -0.0072(5) 0.0176(5)
C806 0.0233(5) 0.0482(8) 0.0301(6) -0.0016(6) -0.0045(5) 0.0168(5)
C807 0.0179(5) 0.0433(7) 0.0241(5) 0.0029(5) -0.0027(4) 0.0028(5)
C808 0.0178(5) 0.0271(6) 0.0200(5) 0.0010(4) -0.0033(4) 0.0026(4)
C809 0.0187(5) 0.0224(5) 0.0128(4) -0.0002(4) -0.0012(4) 0.0046(4)
C810 0.0167(4) 0.0165(5) 0.0144(4) -0.0017(4) -0.0014(3) 0.0010(4)
C811 0.0108(4) 0.0172(5) 0.0227(5) -0.0032(4) -0.0020(4) -0.0016(4)
C812 0.0134(4) 0.0196(5) 0.0323(6) -0.0002(4) -0.0065(4) 0.0012(4)
C813 0.0155(5) 0.0157(5) 0.0388(6) -0.0060(4) -0.0042(4) 0.0015(4)
C814 0.0128(4) 0.0185(5) 0.0286(5) -0.0065(4) 0.0016(4) -0.0023(4)
C815 0.0210(5) 0.0224(5) 0.0342(6) -0.0121(5) 0.0047(5) -0.0052(4)
C816 0.0272(6) 0.0325(6) 0.0270(5) -0.0140(5) 0.0035(5) -0.0103(5)
C817 0.0287(6) 0.0339(6) 0.0209(5) -0.0043(5) -0.0028(4) -0.0098(5)
C818 0.0208(5) 0.0225(5) 0.0213(5) -0.0025(4) -0.0020(4) -0.0040(4)
C819 0.0125(4) 0.0179(5) 0.0210(5) -0.0030(4) 0.0008(4) -0.0039(4)
C820 0.0113(4) 0.0144(4) 0.0206(5) -0.0031(4) -0.0004(3) -0.0007(3)
O91 0.0324(5) 0.0508(6) 0.0305(4) 0.0025(4) -0.0110(4) 0.0059(4)
C91 0.0354(7) 0.0820(12) 0.0366(7) -0.0083(8) -0.0134(6) 0.0078(8)
O92 0.0206(4) 0.0326(5) 0.0321(4) -0.0074(4) -0.0002(3) 0.0043(4)
C92 0.0456(9) 0.133(2) 0.0348(8) -0.0109(10) -0.0118(7) -0.0011(12)
O93 0.0576(7) 0.0782(8) 0.0526(7) -0.0110(6) -0.0118(5) -0.0270(6)
C93 0.0507(9) 0.0969(15) 0.0382(8) -0.0058(9) -0.0168(7) 0.0182(10)

loop_
_atom_type_symbol
_atom_type_description
_atom_type_scat_dispersion_real
_atom_type_scat_dispersion_imag
_atom_type_scat_source
C C 0.0033 0.0016 'International Tables Vol C Tables 4.2.6.8 and 6.1.1.4'
H H 0.0000 0.0000 'International Tables Vol C Tables 4.2.6.8 and 6.1.1.4'
N N 0.0061 0.0033 'International Tables Vol C Tables 4.2.6.8 and 6.1.1.4'
O O 0.0106 0.0060 'International Tables Vol C Tables 4.2.6.8 and 6.1.1.4'
P P 0.1023 0.0942 'International Tables Vol C Tables 4.2.6.8 and 6.1.1.4'

loop_
_geom_angle_atom_site_label_1
_geom_angle_atom_site_label_2
_geom_angle_atom_site_label_3
_geom_angle
_geom_angle_site_symmetry_1
_geom_angle_site_symmetry_3
_geom_angle_publ_flag
O204 P2 O203 118.39(5) . . ?
O204 P2 O201 114.07(4) . . ?
O203 P2 O201 104.36(4) . . ?
O204 P2 O202 104.95(4) . . ?
O203 P2 O202 110.98(4) . . ?
O201 P2 O202 103.17(4) . . ?
O403 P4 O404 117.37(4) . . ?
O403 P4 O401 112.88(4) . . ?
O404 P4 O401 105.59(4) . . ?
O403 P4 O402 107.18(5) . . ?
O404 P4 O402 109.42(4) . . ?
O401 P4 O402 103.54(4) . . ?
O604 P6 O603 117.87(5) . . ?
O604 P6 O601 111.91(4) . . ?
O603 P6 O601 105.55(4) . . ?
O604 P6 O602 106.11(5) . . ?
O603 P6 O602 111.31(5) . . ?
O601 P6 O602 103.19(4) . . ?
O803 P8 O804 118.37(5) . . ?
O803 P8 O802 105.90(4) . . ?
O804 P8 O802 112.98(5) . . ?
O803 P8 O801 111.16(5) . . ?
O804 P8 O801 104.47(5) . . ?
O802 P8 O801 102.97(4) . . ?
C201 O201 P2 120.61(6) . . ?
C211 O202 P2 116.87(6) . . ?
C401 O401 P4 118.87(7) . . ?
C411 O402 P4 116.05(7) . . ?
C601 O601 P6 116.92(7) . . ?
C611 O602 P6 116.24(7) . . ?
C801 O801 P8 115.42(6) . . ?
C811 O802 P8 119.78(6) . . ?
C123 N101 C121 121.85(9) . . ?
C123 N101 C122 122.07(9) . . ?
C121 N101 C122 115.90(8) . . ?
C323 N301 C321 122.31(9) . . ?
C323 N301 C322 118.74(8) . . ?
C321 N301 C322 114.76(8) . . ?
C523 N501 C521 121.37(8) . . ?
C523 N501 C522 121.26(9) . . ?
C521 N501 C522 116.82(8) . . ?
C723 N701 C722 122.32(9) . . ?
C723 N701 C721 119.51(8) . . ?
C722 N701 C721 114.94(8) . . ?
C110 C101 C102 120.37(11) . . ?
C110 C101 C121 119.56(11) . . ?
C102 C101 C121 120.02(10) . . ?
C103 C102 C101 121.00(10) . . ?
C102 C103 C104 120.65(11) . . ?
C103 C104 C105 120.93(11) . . ?
C103 C104 C109 119.60(11) . . ?
C105 C104 C109 119.46(10) . . ?
C106 C105 C104 120.95(12) . . ?
C105 C106 C107 119.81(12) . . ?
C108 C107 C106 120.97(11) . . ?
C107 C108 C109 120.75(11) . . ?
C108 C109 C104 118.02(10) . . ?
C108 C109 C110 123.16(10) . . ?
C104 C109 C110 118.79(9) . . ?
C101 C110 C109 119.57(10) . . ?
C101 C110 C120 117.86(10) . . ?
C109 C110 C120 122.35(9) . . ?
C120 C111 C112 120.49(10) . . ?
C120 C111 C122 120.45(10) . . ?
C112 C111 C122 119.05(10) . . ?
C113 C112 C111 120.60(11) . . ?
C112 C113 C114 120.69(11) . . ?
C113 C114 C115 121.78(11) . . ?
C113 C114 C119 119.39(10) . . ?
C115 C114 C119 118.77(11) . . ?
C116 C115 C114 121.28(11) . . ?
C115 C116 C117 120.09(11) . . ?
C118 C117 C116 120.30(11) . . ?
C117 C118 C119 120.86(11) . . ?
C118 C119 C114 118.67(10) . . ?
C118 C119 C120 122.42(10) . . ?
C114 C119 C120 118.83(10) . . ?
C111 C120 C119 119.56(10) . . ?
C111 C120 C110 117.99(9) . . ?
C119 C120 C110 122.31(10) . . ?
N101 C121 C101 110.16(9) . . ?
N101 C122 C111 110.33(9) . . ?
N102 C123 N103 118.57(10) . . ?
N102 C123 N101 120.79(10) . . ?
N103 C123 N101 120.64(9) . . ?
C210 C201 O201 119.59(9) . . ?
C210 C201 C202 123.46(10) . . ?
O201 C201 C202 116.90(9) . . ?
C203 C202 C201 119.39(10) . . ?
C202 C203 C204 120.52(10) . . ?
C205 C204 C203 121.09(10) . . ?
C205 C204 C209 119.29(10) . . ?
C203 C204 C209 119.62(10) . . ?
C206 C205 C204 121.38(11) . . ?
C205 C206 C207 119.30(11) . . ?
C208 C207 C206 120.87(11) . . ?
C207 C208 C209 121.13(11) . . ?
C208 C209 C204 117.96(10) . . ?
C208 C209 C210 122.39(10) . . ?
C204 C209 C210 119.64(10) . . ?
C201 C210 C209 117.29(9) . . ?
C201 C210 C220 120.33(10) . . ?
C209 C210 C220 122.28(9) . . ?
C220 C211 O202 119.36(9) . . ?
C220 C211 C212 123.76(10) . . ?
O202 C211 C212 116.88(10) . . ?
C213 C212 C211 119.13(11) . . ?
C212 C213 C214 120.42(11) . . ?
C213 C214 C215 121.20(11) . . ?
C213 C214 C219 119.93(10) . . ?
C215 C214 C219 118.86(11) . . ?
C216 C215 C214 121.20(12) . . ?
C215 C216 C217 120.26(11) . . ?
C218 C217 C216 120.44(12) . . ?
C217 C218 C219 121.04(11) . . ?
C218 C219 C214 118.19(10) . . ?
C218 C219 C220 122.27(10) . . ?
C214 C219 C220 119.49(10) . . ?
C211 C220 C219 116.95(10) . . ?
C211 C220 C210 119.74(9) . . ?
C219 C220 C210 123.29(10) . . ?
C310 C301 C302 120.92(11) . . ?
C310 C301 C321 119.12(9) . . ?
C302 C301 C321 119.90(10) . . ?
C303 C302 C301 120.34(11) . . ?
C302 C303 C304 120.92(11) . . ?
C303 C304 C305 121.31(11) . . ?
C303 C304 C309 119.26(11) . . ?
C305 C304 C309 119.41(11) . . ?
C306 C305 C304 120.90(11) . . ?
C305 C306 C307 119.78(12) . . ?
C308 C307 C306 120.88(12) . . ?
C307 C308 C309 120.93(11) . . ?
C308 C309 C304 118.08(11) . . ?
C308 C309 C310 122.84(10) . . ?
C304 C309 C310 119.05(10) . . ?
C301 C310 C309 119.46(10) . . ?
C301 C310 C320 117.50(10) . . ?
C309 C310 C320 122.99(9) . . ?
C320 C311 C312 120.46(10) . . ?
C320 C311 C322 121.23(10) . . ?
C312 C311 C322 118.31(10) . . ?
C313 C312 C311 120.74(10) . . ?
C312 C313 C314 120.62(11) . . ?
C313 C314 C315 121.43(11) . . ?
C313 C314 C319 119.77(10) . . ?
C315 C314 C319 118.79(11) . . ?
C316 C315 C314 121.22(12) . . ?
C315 C316 C317 120.14(11) . . ?
C318 C317 C316 120.33(11) . . ?
C317 C318 C319 120.93(11) . . ?
C318 C319 C314 118.57(9) . . ?
C318 C319 C320 122.76(10) . . ?
C314 C319 C320 118.62(10) . . ?
C311 C320 C319 119.58(10) . . ?
C311 C320 C310 118.65(9) . . ?
C319 C320 C310 121.49(9) . . ?
N301 C321 C301 109.85(8) . . ?
N301 C322 C311 111.92(8) . . ?
N303 C323 N302 117.98(9) . . ?
N303 C323 N301 120.10(9) . . ?
N302 C323 N301 121.92(9) . . ?
C410 C401 O401 119.03(8) . . ?
C410 C401 C402 122.67(10) . . ?
O401 C401 C402 118.25(10) . . ?
C403 C402 C401 119.05(11) . . ?
C402 C403 C404 121.13(9) . . ?
C405 C404 C403 121.56(10) . . ?
C405 C404 C409 119.37(10) . . ?
C403 C404 C409 119.05(10) . . ?
C406 C405 C404 120.97(10) . . ?
C405 C406 C407 119.79(10) . . ?
C408 C407 C406 120.82(11) . . ?
C407 C408 C409 120.97(10) . . ?
C408 C409 C404 118.07(9) . . ?
C408 C409 C410 122.73(9) . . ?
C404 C409 C410 119.16(10) . . ?
C401 C410 C409 118.33(9) . . ?
C401 C410 C420 119.24(9) . . ?
C409 C410 C420 122.36(9) . . ?
C420 C411 O402 118.83(8) . . ?
C420 C411 C412 122.59(10) . . ?
O402 C411 C412 118.57(9) . . ?
C413 C412 C411 118.84(11) . . ?
C412 C413 C414 121.10(10) . . ?
C413 C414 C419 119.32(11) . . ?
C413 C414 C415 122.02(10) . . ?
C419 C414 C415 118.60(11) . . ?
C416 C415 C414 120.99(12) . . ?
C415 C416 C417 120.53(13) . . ?
C418 C417 C416 120.40(13) . . ?
C417 C418 C419 120.47(11) . . ?
C418 C419 C414 118.95(10) . . ?
C418 C419 C420 121.89(10) . . ?
C414 C419 C420 119.02(10) . . ?
C411 C420 C419 118.62(9) . . ?
C411 C420 C410 119.44(9) . . ?
C419 C420 C410 121.81(9) . . ?
C510 C501 C502 120.26(11) . . ?
C510 C501 C521 119.61(10) . . ?
C502 C501 C521 120.06(9) . . ?
C503 C502 C501 120.74(10) . . ?
C502 C503 C504 120.78(11) . . ?
C505 C504 C503 121.64(11) . . ?
C505 C504 C509 119.13(10) . . ?
C503 C504 C509 119.21(11) . . ?
C506 C505 C504 120.83(12) . . ?
C505 C506 C507 120.27(12) . . ?
C508 C507 C506 120.56(11) . . ?
C507 C508 C509 120.78(11) . . ?
C508 C509 C504 118.44(10) . . ?
C508 C509 C510 122.58(10) . . ?
C504 C509 C510 118.92(9) . . ?
C501 C510 C509 119.94(10) . . ?
C501 C510 C520 117.62(10) . . ?
C509 C510 C520 122.30(8) . . ?
C520 C511 C512 120.48(9) . . ?
C520 C511 C522 120.69(10) . . ?
C512 C511 C522 118.82(10) . . ?
C513 C512 C511 120.39(10) . . ?
C512 C513 C514 120.83(10) . . ?
C513 C514 C515 121.62(10) . . ?
C513 C514 C519 119.50(10) . . ?
C515 C514 C519 118.77(10) . . ?
C516 C515 C514 121.05(11) . . ?
C515 C516 C517 120.36(10) . . ?
C518 C517 C516 120.05(11) . . ?
C517 C518 C519 120.99(11) . . ?
C518 C519 C514 118.77(9) . . ?
C518 C519 C520 122.52(10) . . ?
C514 C519 C520 118.54(10) . . ?
C511 C520 C519 119.95(10) . . ?
C511 C520 C510 118.33(9) . . ?
C519 C520 C510 121.44(9) . . ?
N501 C521 C501 109.51(9) . . ?
N501 C522 C511 110.38(8) . . ?
N501 C523 N503 120.80(9) . . ?
N501 C523 N502 120.10(9) . . ?
N503 C523 N502 119.08(9) . . ?
C610 C601 O601 118.51(9) . . ?
C610 C601 C602 123.87(9) . . ?
O601 C601 C602 117.62(10) . . ?
C603 C602 C601 118.53(11) . . ?
C602 C603 C604 120.68(10) . . ?
C603 C604 C605 121.34(11) . . ?
C603 C604 C609 119.93(10) . . ?
C605 C604 C609 118.71(11) . . ?
C606 C605 C604 121.22(11) . . ?
C605 C606 C607 120.03(11) . . ?
C608 C607 C606 120.66(12) . . ?
C607 C608 C609 120.77(11) . . ?
C608 C609 C604 118.59(9) . . ?
C608 C609 C610 122.33(10) . . ?
C604 C609 C610 119.03(10) . . ?
C601 C610 C609 117.58(9) . . ?
C601 C610 C620 119.17(9) . . ?
C609 C610 C620 123.12(10) . . ?
C620 C611 O602 119.01(9) . . ?
C620 C611 C612 123.15(11) . . ?
O602 C611 C612 117.84(10) . . ?
C613 C612 C611 119.07(11) . . ?
C612 C613 C614 120.72(10) . . ?
C613 C614 C615 121.06(11) . . ?
C613 C614 C619 119.49(11) . . ?
C615 C614 C619 119.35(11) . . ?
C616 C615 C614 120.54(12) . . ?
C615 C616 C617 120.31(12) . . ?
C618 C617 C616 120.71(12) . . ?
C617 C618 C619 120.72(11) . . ?
C618 C619 C614 118.32(11) . . ?
C618 C619 C620 122.24(10) . . ?
C614 C619 C620 119.29(10) . . ?
C611 C620 C619 118.04(9) . . ?
C611 C620 C610 119.07(10) . . ?
C619 C620 C610 122.72(10) . . ?
C710 C701 C702 120.35(10) . . ?
C710 C701 C721 121.50(10) . . ?
C702 C701 C721 118.14(10) . . ?
C703 C702 C701 120.78(11) . . ?
C702 C703 C704 120.74(11) . . ?
C703 C704 C705 121.51(11) . . ?
C703 C704 C709 119.47(10) . . ?
C705 C704 C709 118.99(11) . . ?
C706 C705 C704 121.21(12) . . ?
C705 C706 C707 120.01(12) . . ?
C708 C707 C706 120.51(12) . . ?
C707 C708 C709 121.07(11) . . ?
C708 C709 C704 118.18(10) . . ?
C708 C709 C710 122.89(10) . . ?
C704 C709 C710 118.89(10) . . ?
C701 C710 C709 119.57(10) . . ?
C701 C710 C720 118.75(9) . . ?
C709 C710 C720 121.51(9) . . ?
C720 C711 C712 121.09(10) . . ?
C720 C711 C722 118.84(9) . . ?
C712 C711 C722 120.06(10) . . ?
C713 C712 C711 120.09(10) . . ?
C712 C713 C714 121.00(10) . . ?
C713 C714 C715 121.39(11) . . ?
C713 C714 C719 119.39(11) . . ?
C715 C714 C719 119.20(11) . . ?
C716 C715 C714 120.63(11) . . ?
C715 C716 C717 120.37(12) . . ?
C718 C717 C716 120.57(12) . . ?
C717 C718 C719 120.62(11) . . ?
C718 C719 C714 118.55(11) . . ?
C718 C719 C720 122.41(10) . . ?
C714 C719 C720 119.00(10) . . ?
C711 C720 C719 119.26(10) . . ?
C711 C720 C710 118.29(10) . . ?
C719 C720 C710 122.42(10) . . ?
N701 C721 C701 112.00(8) . . ?
N701 C722 C711 111.09(8) . . ?
N702 C723 N703 117.46(10) . . ?
N702 C723 N701 121.13(10) . . ?
N703 C723 N701 121.41(9) . . ?
C810 C801 O801 118.85(10) . . ?
C810 C801 C802 123.45(11) . . ?
O801 C801 C802 117.70(11) . . ?
C803 C802 C801 119.18(12) . . ?
C802 C803 C804 120.64(11) . . ?
C805 C804 C803 121.41(12) . . ?
C805 C804 C809 118.98(12) . . ?
C803 C804 C809 119.60(11) . . ?
C806 C805 C804 121.08(13) . . ?
C805 C806 C807 120.27(12) . . ?
C808 C807 C806 120.45(13) . . ?
C807 C808 C809 120.79(12) . . ?
C808 C809 C804 118.36(10) . . ?
C808 C809 C810 122.17(10) . . ?
C804 C809 C810 119.38(11) . . ?
C801 C810 C809 117.40(10) . . ?
C801 C810 C820 119.14(10) . . ?
C809 C810 C820 123.38(10) . . ?
C820 C811 O802 119.31(10) . . ?
C820 C811 C812 123.18(11) . . ?
O802 C811 C812 117.47(10) . . ?
C813 C812 C811 119.38(11) . . ?
C812 C813 C814 120.59(11) . . ?
C813 C814 C815 121.42(11) . . ?
C813 C814 C819 119.54(11) . . ?
C815 C814 C819 119.04(11) . . ?
C816 C815 C814 121.22(12) . . ?
C815 C816 C817 119.94(13) . . ?
C818 C817 C816 120.37(13) . . ?
C817 C818 C819 121.39(12) . . ?
C818 C819 C814 118.01(11) . . ?
C818 C819 C820 122.41(10) . . ?
C814 C819 C820 119.56(11) . . ?
C811 C820 C819 117.53(10) . . ?
C811 C820 C810 119.51(10) . . ?
C819 C820 C810 122.84(10) . . ?
C997 C991 C992 120.4(4) . . ?
C997 C991 C996 119.5(4) . . ?
C992 C991 C996 120.0 . . ?
C991 C992 C993 120.0 . . ?
C994 C993 C992 120.0 . . ?
C995 C994 C993 120.0 . . ?
C994 C995 C996 120.0 . . ?
C995 C996 C991 120.0 . . ?

loop_
_geom_bond_atom_site_label_1
_geom_bond_atom_site_label_2
_geom_bond_distance
_geom_bond_site_symmetry_2
_geom_bond_publ_flag
P2 O204 1.4785(8) . ?
P2 O203 1.4925(8) . ?
P2 O201 1.6040(8) . ?
P2 O202 1.6147(8) . ?
P4 O403 1.4846(8) . ?
P4 O404 1.4998(7) . ?
P4 O401 1.6052(8) . ?
P4 O402 1.6159(9) . ?
P6 O604 1.4879(8) . ?
P6 O603 1.4881(8) . ?
P6 O601 1.6093(8) . ?
P6 O602 1.6108(9) . ?
P8 O803 1.4844(9) . ?
P8 O804 1.4860(8) . ?
P8 O802 1.6068(8) . ?
P8 O801 1.6147(9) . ?
O201 C201 1.3994(14) . ?
O202 C211 1.3959(13) . ?
O401 C401 1.4022(12) . ?
O402 C411 1.4025(13) . ?
O601 C601 1.4045(12) . ?
O602 C611 1.3990(14) . ?
O801 C801 1.3971(14) . ?
O802 C811 1.3986(14) . ?
N101 C123 1.3423(14) . ?
N101 C121 1.4774(14) . ?
N101 C122 1.4843(13) . ?
N102 C123 1.3288(14) . ?
N103 C123 1.3331(14) . ?
N301 C323 1.3410(13) . ?
N301 C321 1.4797(12) . ?
N301 C322 1.4942(14) . ?
N302 C323 1.3349(14) . ?
N303 C323 1.3341(13) . ?
N501 C523 1.3297(13) . ?
N501 C521 1.4776(13) . ?
N501 C522 1.4849(12) . ?
N502 C523 1.3400(13) . ?
N503 C523 1.3328(14) . ?
N701 C723 1.3405(14) . ?
N701 C722 1.4795(12) . ?
N701 C721 1.4901(14) . ?
N702 C723 1.3286(13) . ?
N703 C723 1.3358(14) . ?
C101 C110 1.3897(14) . ?
C101 C102 1.4134(17) . ?
C101 C121 1.5037(17) . ?
C102 C103 1.3629(19) . ?
C103 C104 1.4132(15) . ?
C104 C105 1.4190(18) . ?
C104 C109 1.4276(16) . ?
C105 C106 1.3606(17) . ?
C106 C107 1.4121(18) . ?
C107 C108 1.3690(18) . ?
C108 C109 1.4206(14) . ?
C109 C110 1.4376(16) . ?
C110 C120 1.4921(16) . ?
C111 C120 1.3883(16) . ?
C111 C112 1.4155(17) . ?
C111 C122 1.5144(15) . ?
C112 C113 1.3674(17) . ?
C113 C114 1.4168(17) . ?
C114 C115 1.4179(16) . ?
C114 C119 1.4300(16) . ?
C115 C116 1.3628(18) . ?
C116 C117 1.4171(18) . ?
C117 C118 1.3729(16) . ?
C118 C119 1.4182(16) . ?
C119 C120 1.4338(15) . ?
C201 C210 1.3779(15) . ?
C201 C202 1.4084(15) . ?
C202 C203 1.3654(17) . ?
C203 C204 1.4194(16) . ?
C204 C205 1.4193(17) . ?
C204 C209 1.4252(15) . ?
C205 C206 1.3653(17) . ?
C206 C207 1.4131(17) . ?
C207 C208 1.3706(17) . ?
C208 C209 1.4172(16) . ?
C209 C210 1.4401(16) . ?
C210 C220 1.4946(15) . ?
C211 C220 1.3754(16) . ?
C211 C212 1.4127(15) . ?
C212 C213 1.3657(16) . ?
C213 C214 1.4109(17) . ?
C214 C215 1.4224(16) . ?
C214 C219 1.4309(16) . ?
C215 C216 1.3607(19) . ?
C216 C217 1.409(2) . ?
C217 C218 1.3719(16) . ?
C218 C219 1.4230(16) . ?
C219 C220 1.4384(14) . ?
C301 C310 1.3900(15) . ?
C301 C302 1.4127(15) . ?
C301 C321 1.5085(16) . ?
C302 C303 1.3692(18) . ?
C303 C304 1.4193(17) . ?
C304 C305 1.4194(18) . ?
C304 C309 1.4281(15) . ?
C305 C306 1.3689(19) . ?
C306 C307 1.4139(18) . ?
C307 C308 1.3673(18) . ?
C308 C309 1.4235(16) . ?
C309 C310 1.4341(16) . ?
C310 C320 1.4946(15) . ?
C311 C320 1.3888(15) . ?
C311 C312 1.4181(16) . ?
C311 C322 1.5080(14) . ?
C312 C313 1.3619(16) . ?
C313 C314 1.4135(17) . ?
C314 C315 1.4201(16) . ?
C314 C319 1.4297(16) . ?
C315 C316 1.3620(19) . ?
C316 C317 1.4158(18) . ?
C317 C318 1.3716(15) . ?
C318 C319 1.4190(15) . ?
C319 C320 1.4347(14) . ?
C401 C410 1.3764(15) . ?
C401 C402 1.4069(14) . ?
C402 C403 1.3634(16) . ?
C403 C404 1.4210(17) . ?
C404 C405 1.4188(15) . ?
C404 C409 1.4269(14) . ?
C405 C406 1.3670(18) . ?
C406 C407 1.4111(16) . ?
C407 C408 1.3686(15) . ?
C408 C409 1.4212(16) . ?
C409 C410 1.4324(14) . ?
C410 C420 1.4855(13) . ?
C411 C420 1.3708(15) . ?
C411 C412 1.4133(14) . ?
C412 C413 1.3705(17) . ?
C413 C414 1.4164(18) . ?
C414 C419 1.4257(15) . ?
C414 C415 1.4258(18) . ?
C415 C416 1.357(2) . ?
C416 C417 1.412(2) . ?
C417 C418 1.3735(18) . ?
C418 C419 1.4208(16) . ?
C419 C420 1.4320(15) . ?
C501 C510 1.3870(13) . ?
C501 C502 1.4149(16) . ?
C501 C521 1.5091(16) . ?
C502 C503 1.3625(18) . ?
C503 C504 1.4208(15) . ?
C504 C505 1.4177(18) . ?
C504 C509 1.4255(16) . ?
C505 C506 1.3667(17) . ?
C506 C507 1.4069(18) . ?
C507 C508 1.3703(17) . ?
C508 C509 1.4214(14) . ?
C509 C510 1.4307(16) . ?
C510 C520 1.4898(15) . ?
C511 C520 1.3842(15) . ?
C511 C512 1.4144(16) . ?
C511 C522 1.5136(14) . ?
C512 C513 1.3683(15) . ?
C513 C514 1.4143(16) . ?
C514 C515 1.4202(15) . ?
C514 C519 1.4269(15) . ?
C515 C516 1.3675(17) . ?
C516 C517 1.4129(17) . ?
C517 C518 1.3758(15) . ?
C518 C519 1.4182(15) . ?
C519 C520 1.4347(14) . ?
C601 C610 1.3749(16) . ?
C601 C602 1.4051(15) . ?
C602 C603 1.3718(16) . ?
C603 C604 1.4151(18) . ?
C604 C605 1.4230(16) . ?
C604 C609 1.4253(15) . ?
C605 C606 1.3615(19) . ?
C606 C607 1.4088(18) . ?
C607 C608 1.3698(15) . ?
C608 C609 1.4201(17) . ?
C609 C610 1.4360(14) . ?
C610 C620 1.4908(14) . ?
C611 C620 1.3734(15) . ?
C611 C612 1.4131(15) . ?
C612 C613 1.3686(18) . ?
C613 C614 1.4187(18) . ?
C614 C615 1.4204(18) . ?
C614 C619 1.4303(15) . ?
C615 C616 1.365(2) . ?
C616 C617 1.4086(19) . ?
C617 C618 1.3731(17) . ?
C618 C619 1.4160(17) . ?
C619 C620 1.4327(16) . ?
C701 C710 1.3902(15) . ?
C701 C702 1.4151(16) . ?
C701 C721 1.5103(15) . ?
C702 C703 1.3628(17) . ?
C703 C704 1.4150(17) . ?
C704 C705 1.4237(16) . ?
C704 C709 1.4262(16) . ?
C705 C706 1.359(2) . ?
C706 C707 1.4148(19) . ?
C707 C708 1.3675(16) . ?
C708 C709 1.4243(16) . ?
C709 C710 1.4332(14) . ?
C710 C720 1.4937(15) . ?
C711 C720 1.3855(15) . ?
C711 C712 1.4171(15) . ?
C711 C722 1.5088(16) . ?
C712 C713 1.3665(17) . ?
C713 C714 1.4180(17) . ?
C714 C715 1.4223(17) . ?
C714 C719 1.4241(15) . ?
C715 C716 1.3631(19) . ?
C716 C717 1.4110(18) . ?
C717 C718 1.3709(18) . ?
C718 C719 1.4211(16) . ?
C719 C720 1.4382(16) . ?
C801 C810 1.3785(16) . ?
C801 C802 1.4093(16) . ?
C802 C803 1.3645(19) . ?
C803 C804 1.4187(19) . ?
C804 C805 1.4176(18) . ?
C804 C809 1.4301(16) . ?
C805 C806 1.360(2) . ?
C806 C807 1.407(2) . ?
C807 C808 1.3766(17) . ?
C808 C809 1.4155(17) . ?
C809 C810 1.4371(16) . ?
C810 C820 1.4923(15) . ?
C811 C820 1.3801(16) . ?
C811 C812 1.4056(16) . ?
C812 C813 1.3676(19) . ?
C813 C814 1.4152(18) . ?
C814 C815 1.4256(19) . ?
C814 C819 1.4275(16) . ?
C815 C816 1.359(2) . ?
C816 C817 1.4132(19) . ?
C817 C818 1.3720(18) . ?
C818 C819 1.4169(17) . ?
C819 C820 1.4341(17) . ?
O91 C91 1.4106(18) . ?
O92 C92 1.4126(19) . ?
O93 C93 1.403(2) . ?
O94 C94 1.339(5) . ?
O94A C94A 1.425(3) . ?
C95 O95 1.468(4) . ?
O95A C95A 1.530(10) . ?
O95B C95B 1.642(11) . ?
O96 C96 1.624(7) . ?
C991 C997 1.324(7) . ?
C991 C992 1.3900 . ?
C991 C996 1.3900 . ?
C992 C993 1.3900 . ?
C993 C994 1.3900 . ?
C994 C995 1.3900 . ?
C995 C996 1.3900 . ?
